data_7219705
loop_
_publ_author_name
'Wang, Shentang'
'Bi, Yanfeng'
'Liao, Wuping'

_publ_section_title
;
 Constructing calixarene-supported high nuclearity Co27, Co28and
 Ni18Na6clusters with triazoles as co-bridges
;
_journal_issue 14
_journal_name_full CrystEngComm
_journal_page_first 2896
_journal_paper_doi 10.1039/C5CE00314H
_journal_volume 17
_journal_year 2015
_chemical_formula_moiety 'C284.25 H322 Cl34 Co27 N48 O37 S40.75'
_chemical_formula_sum 'C284.25 H322 Cl34 Co27 N48 O37 S40.75'
_chemical_formula_weight 9105.75
_chemical_name_common '[Co27(C40H44S4O4)6(C2N3H2S)8(C4N6H2S2)4(CO3)0.25(SO3)0.75Cl10(OH)2(CH3OH)2(H2O)4]'
_chemical_name_systematic
; 
 ? 
;
_space_group_IT_number 62
_symmetry_cell_setting orthorhombic
_symmetry_space_group_name_Hall '-P 2ac 2n'
_symmetry_space_group_name_H-M 'P n m a'
_atom_sites_solution_hydrogens geom
_atom_sites_solution_primary direct
_atom_sites_solution_secondary difmap
_audit_creation_method SHELXL-97
_audit_update_record
;
2015-02-23 deposited with the CCDC.
2015-02-27 downloaded from the CCDC.
;
_cell_angle_alpha 90.00
_cell_angle_beta 90.00
_cell_angle_gamma 90.00
_cell_formula_units_Z 4
_cell_length_a 37.682(3)
_cell_length_b 45.190(3)
_cell_length_c 24.5650(17)
_cell_measurement_temperature 192(2)
_cell_measurement_theta_max 17.40
_cell_measurement_theta_min 0.90
_cell_volume 41830(5)
_computing_cell_refinement 'Bruker SAINT'
_computing_data_collection 'Bruker APEX2'
_computing_data_reduction 'Bruker SAINT'
_computing_molecular_graphics 'Bruker SHELXTL'
_computing_publication_material 'Bruker SHELXTL'
_computing_structure_refinement 'SHELXL-97 (Sheldrick, 2008)'
_computing_structure_solution 'SHELXS-97 (Sheldrick, 2008)'
_diffrn_ambient_temperature 192(2)
_diffrn_measured_fraction_theta_full 1.000
_diffrn_measured_fraction_theta_max 1.000
_diffrn_measurement_device_type 'Bruker APEX-II CCD'
_diffrn_measurement_method '\f and \w scans'
_diffrn_radiation_monochromator graphite
_diffrn_radiation_source 'fine-focus sealed tube'
_diffrn_radiation_type MoK\a
_diffrn_radiation_wavelength 0.71073
_diffrn_reflns_av_R_equivalents 0.0827
_diffrn_reflns_av_sigmaI/netI 0.0436
_diffrn_reflns_limit_h_max 31
_diffrn_reflns_limit_h_min -31
_diffrn_reflns_limit_k_max 38
_diffrn_reflns_limit_k_min -38
_diffrn_reflns_limit_l_max 20
_diffrn_reflns_limit_l_min -20
_diffrn_reflns_number 130053
_diffrn_reflns_theta_full 17.40
_diffrn_reflns_theta_max 17.40
_diffrn_reflns_theta_min 0.90
_exptl_absorpt_coefficient_mu 1.517
_exptl_absorpt_correction_T_max 0.8389
_exptl_absorpt_correction_T_min 0.7513
_exptl_absorpt_correction_type multi-scan
_exptl_absorpt_process_details 'SADABS, Sheldrick, 1996'
_exptl_crystal_colour celadon
_exptl_crystal_density_diffrn 1.446
_exptl_crystal_density_method 'not measured'
_exptl_crystal_description block
_exptl_crystal_F_000 18474
_exptl_crystal_size_max 0.20
_exptl_crystal_size_mid 0.16
_exptl_crystal_size_min 0.12
_platon_squeeze_details
;
P. van der Sluis and A. L. Spek, Acta Crystallogr., 1990, A46, 194.

Two CH3OH molecules and eight CHCl3 molecules per formula unit 
were removed by the SQUEEZE process, 
which was deduced based on the void_volume/count_electrons results 
and TG analysis.
;
_refine_diff_density_max 2.157
_refine_diff_density_min -2.669
_refine_diff_density_rms 0.191
_refine_ls_extinction_method none
_refine_ls_goodness_of_fit_ref 1.057
_refine_ls_hydrogen_treatment constr
_refine_ls_matrix_type full
_refine_ls_number_parameters 1712
_refine_ls_number_reflns 13315
_refine_ls_number_restraints 241
_refine_ls_restrained_S_all 1.057
_refine_ls_R_factor_all 0.1091
_refine_ls_R_factor_gt 0.0946
_refine_ls_shift/su_max 0.008
_refine_ls_shift/su_mean 0.000
_refine_ls_structure_factor_coef Fsqd
_refine_ls_weighting_details 'calc w=1/[\s^2^(Fo^2^)+(0.1782P)^2^+461.0968P] where P=(Fo^2^+2Fc^2^)/3'
_refine_ls_weighting_scheme calc
_refine_ls_wR_factor_gt 0.2606
_refine_ls_wR_factor_ref 0.2744
_reflns_number_gt 10632
_reflns_number_total 13315
_reflns_threshold_expression >2sigma(I)
_cod_data_source_file c5ce00314h2.cif
_cod_data_source_block CIAC-211
_cod_depositor_comments 'Adding full bibliography for 7219704--7219707.cif.'
_cod_original_cell_volume 41831(5)
_cod_database_code 7219705

loop_
_symmetry_equiv_pos_as_xyz
'x, y, z'
'-x+1/2, -y, z+1/2'
'-x, y+1/2, -z'
'x+1/2, -y+1/2, -z+1/2'
'-x, -y, -z'
'x-1/2, y, -z-1/2'
'x, -y-1/2, z'
'-x-1/2, y-1/2, z-1/2'

loop_
_atom_site_label
_atom_site_type_symbol
_atom_site_fract_x
_atom_site_fract_y
_atom_site_fract_z
_atom_site_U_iso_or_equiv
_atom_site_adp_type
_atom_site_occupancy
_atom_site_symmetry_multiplicity
_atom_site_calc_flag
_atom_site_refinement_flags
_atom_site_disorder_group
Co1 Co 0.51200(6) 0.15363(5) 0.22757(10) 0.0514(8) Uani 1 1 d . .
Co2 Co 0.53708(6) 0.09953(5) 0.31324(9) 0.0450(7) Uani 1 1 d . .
Co3 Co 0.45569(6) 0.07344(5) 0.30842(9) 0.0500(8) Uani 1 1 d . .
Co4 Co 0.43278(6) 0.12567(5) 0.22109(10) 0.0549(8) Uani 1 1 d . .
Co5 Co 0.64885(6) 0.10556(5) 0.61884(9) 0.0476(7) Uani 1 1 d . .
Co6 Co 0.68703(6) 0.15444(5) 0.70257(9) 0.0493(7) Uani 1 1 d . .
Co7 Co 0.65087(7) 0.12051(6) 0.80324(10) 0.0629(8) Uani 1 1 d . .
Co8 Co 0.61090(7) 0.07069(5) 0.72218(10) 0.0607(8) Uani 1 1 d . .
Co9 Co 0.61651(8) 0.2500 0.32715(12) 0.0424(9) Uani 1 2 d S .
Co10 Co 0.64498(6) 0.19280(5) 0.41732(9) 0.0382(7) Uani 1 1 d . .
Co11 Co 0.67722(8) 0.2500 0.51495(12) 0.0373(9) Uani 1 2 d S .
Co12 Co 0.59357(8) 0.2500 0.58581(11) 0.0357(9) Uani 1 2 d S .
Co13 Co 0.55813(6) 0.19457(4) 0.49044(8) 0.0339(7) Uani 1 1 d . .
Co14 Co 0.52749(8) 0.2500 0.40219(12) 0.0387(9) Uani 1 2 d S .
Co15 Co 0.49583(7) 0.06223(7) 0.54876(10) 0.0733(9) Uani 1 1 d D .
Co16 Co 0.64562(15) 0.2500 0.87882(19) 0.0706(18) Uani 0.796(7) 2 d SP .
Co17 Co 0.6782(7) 0.2500 0.8916(8) 0.0706(18) Uani 0.204(7) 2 d SP .
S1 S 0.54533(13) 0.15622(10) 0.1403(2) 0.0599(15) Uani 1 1 d . .
S2 S 0.58529(12) 0.06760(10) 0.28028(17) 0.0478(13) Uani 1 1 d . .
S3 S 0.45134(12) 0.02173(10) 0.27426(18) 0.0507(14) Uani 1 1 d . .
S4 S 0.41255(13) 0.10818(11) 0.1290(2) 0.0617(15) Uani 1 1 d . .
S5 S 0.75364(13) 0.15465(11) 0.7012(2) 0.0599(15) Uani 1 1 d . .
S6 S 0.69120(16) 0.09890(16) 0.8738(2) 0.092(2) Uani 1 1 d U .
S7 S 0.62903(17) 0.01844(12) 0.7349(2) 0.0848(19) Uani 1 1 d . .
S8 S 0.69027(12) 0.07532(10) 0.56234(19) 0.0538(14) Uani 1 1 d . .
S9 S 0.64787(18) 0.2500 0.2392(2) 0.0513(19) Uani 1 2 d S .
S10 S 0.69341(13) 0.16392(10) 0.38007(19) 0.0577(15) Uani 1 1 d . .
S11 S 0.74085(15) 0.2500 0.5213(3) 0.0470(18) Uani 1 2 d S .
S12 S 0.56106(16) 0.2500 0.6701(2) 0.0437(17) Uani 1 2 d S .
S13 S 0.51097(12) 0.16447(10) 0.52837(18) 0.0522(13) Uani 1 1 d U .
S14 S 0.46316(16) 0.2500 0.3864(3) 0.0455(18) Uani 1 2 d S .
S15A S 0.6033(2) 0.1791(2) 0.2420(4) 0.080(3) Uani 0.777(13) 1 d P .
S15B S 0.6005(8) 0.1967(8) 0.2138(14) 0.080(3) Uani 0.223(13) 1 d P .
S16A S 0.6216(2) 0.14402(19) 0.2980(3) 0.074(3) Uani 0.740(11) 1 d PU .
S16B S 0.6332(7) 0.1261(6) 0.3218(10) 0.074(3) Uani 0.260(11) 1 d P .
S17 S 0.57235(14) 0.06640(11) 0.4511(2) 0.0682(16) Uani 1 1 d . .
S18 S 0.58122(14) 0.10114(11) 0.50193(19) 0.0643(15) Uani 1 1 d . .
S19 S 0.69981(18) 0.14676(19) 0.5162(3) 0.136(3) Uani 1 1 d U .
S20 S 0.7240(2) 0.18305(18) 0.5765(3) 0.136(3) Uani 1 1 d . .
S21A S 0.7110(3) 0.2317(2) 0.7690(4) 0.072(4) Uani 0.511(10) 1 d P .
S21B S 0.6796(3) 0.23879(18) 0.7309(4) 0.063(5) Uani 0.489(10) 1 d P .
S22A S 0.4965(3) 0.2323(2) 0.1653(5) 0.083(5) Uani 0.511(10) 1 d P .
S22B S 0.5032(3) 0.2385(2) 0.2282(5) 0.076(5) Uani 0.489(10) 1 d P .
Cl1 Cl 0.47481(11) 0.13139(9) 0.30806(17) 0.0503(13) Uani 1 1 d . .
Cl2 Cl 0.62226(12) 0.13085(10) 0.70754(17) 0.0516(13) Uani 1 1 d . .
Cl3 Cl 0.45081(16) 0.09103(15) 0.5741(2) 0.104(2) Uani 1 1 d . .
Cl4 Cl 0.55909(14) 0.07056(12) 0.7752(2) 0.0761(16) Uani 1 1 d . .
Cl5 Cl 0.40040(16) 0.07677(14) 0.3507(2) 0.099(2) Uani 1 1 d . .
C1 C 0.4816(5) 0.1295(4) 0.1281(9) 0.043(5) Uani 1 1 d U .
C2 C 0.5090(5) 0.1419(4) 0.1024(8) 0.054(5) Uani 1 1 d . .
C3 C 0.5100(5) 0.1447(4) 0.0469(10) 0.074(6) Uani 1 1 d U .
H3 H 0.5303 0.1531 0.0299 0.089 Uiso 1 1 calc R .
C4 C 0.4815(6) 0.1353(5) 0.0148(8) 0.078(6) Uani 1 1 d U .
C5 C 0.4519(5) 0.1241(4) 0.0393(9) 0.061(5) Uani 1 1 d U .
H5 H 0.4318 0.1185 0.0185 0.073 Uiso 1 1 calc R .
C6 C 0.4521(5) 0.1211(4) 0.0962(9) 0.059(6) Uani 1 1 d . .
C7 C 0.5671(5) 0.1111(4) 0.2079(8) 0.044(5) Uani 1 1 d U .
C8 C 0.5887(5) 0.0863(4) 0.2166(8) 0.043(5) Uani 1 1 d . .
C9 C 0.6114(5) 0.0753(4) 0.1777(9) 0.051(5) Uani 1 1 d . .
H9 H 0.6250 0.0581 0.1858 0.061 Uiso 1 1 calc R .
C10 C 0.6148(5) 0.0884(5) 0.1273(9) 0.064(6) Uani 1 1 d . .
C11 C 0.5950(5) 0.1132(4) 0.1181(8) 0.054(5) Uani 1 1 d U .
H11 H 0.5976 0.1232 0.0844 0.065 Uiso 1 1 calc R .
C12 C 0.5708(4) 0.1246(3) 0.1565(7) 0.048(5) Uani 1 1 d . .
C13 C 0.5199(5) 0.0418(5) 0.2691(6) 0.037(5) Uani 1 1 d . .
C14 C 0.4979(5) 0.0168(5) 0.2635(7) 0.048(5) Uani 1 1 d . .
C15 C 0.5129(5) -0.0102(4) 0.2527(7) 0.054(5) Uani 1 1 d . .
H15 H 0.4977 -0.0268 0.2488 0.065 Uiso 1 1 calc R .
C16 C 0.5481(6) -0.0142(5) 0.2473(8) 0.063(6) Uani 1 1 d U .
C17 C 0.5707(5) 0.0099(4) 0.2555(7) 0.056(5) Uani 1 1 d . .
H17 H 0.5957 0.0075 0.2533 0.067 Uiso 1 1 calc R .
C18 C 0.5562(5) 0.0369(4) 0.2666(6) 0.043(5) Uiso 1 1 d . .
C19 C 0.4312(4) 0.0628(5) 0.1987(7) 0.043(5) Uani 1 1 d . .
C20 C 0.4219(5) 0.0706(4) 0.1448(8) 0.054(5) Uani 1 1 d U .
C21 C 0.4207(5) 0.0490(5) 0.1029(7) 0.058(5) Uani 1 1 d . .
H21 H 0.4148 0.0551 0.0670 0.070 Uiso 1 1 calc R .
C22 C 0.4277(6) 0.0201(5) 0.1123(9) 0.066(6) Uani 1 1 d . .
C23 C 0.4359(5) 0.0123(4) 0.1647(10) 0.068(6) Uani 1 1 d . .
H23 H 0.4401 -0.0080 0.1722 0.081 Uiso 1 1 calc R .
C24 C 0.4386(4) 0.0325(5) 0.2079(7) 0.044(5) Uani 1 1 d . .
C25 C 0.7256(6) 0.1141(5) 0.6292(8) 0.043(5) Uani 1 1 d . .
C26 C 0.7569(6) 0.1259(4) 0.6517(7) 0.050(5) Uani 1 1 d . .
C27 C 0.7888(6) 0.1154(4) 0.6389(7) 0.058(5) Uani 1 1 d U .
H27 H 0.8092 0.1237 0.6556 0.070 Uiso 1 1 calc R .
C28 C 0.7928(5) 0.0922(4) 0.6011(9) 0.061(5) Uani 1 1 d U .
C29 C 0.7620(7) 0.0801(4) 0.5795(7) 0.054(5) Uani 1 1 d . .
H29 H 0.7637 0.0637 0.5554 0.065 Uiso 1 1 calc R .
C30 C 0.7291(5) 0.0914(5) 0.5922(8) 0.053(5) Uani 1 1 d . .
C31 C 0.7272(6) 0.1229(4) 0.7853(8) 0.063(6) Uani 1 1 d . .
C32 C 0.7301(7) 0.1097(5) 0.8397(10) 0.090(4) Uani 1 1 d U .
C33 C 0.7636(6) 0.1072(5) 0.8633(8) 0.091(7) Uani 1 1 d . .
H33 H 0.7654 0.0983 0.8982 0.109 Uiso 1 1 calc R .
C34 C 0.7937(7) 0.1168(5) 0.8388(11) 0.088(7) Uani 1 1 d U .
C35 C 0.7901(5) 0.1321(5) 0.7889(8) 0.080(7) Uani 1 1 d . .
H35 H 0.8105 0.1406 0.7725 0.096 Uiso 1 1 calc R .
C36 C 0.7578(6) 0.1349(4) 0.7637(8) 0.064(6) Uani 1 1 d U .
C37 C 0.6616(7) 0.0554(5) 0.8069(9) 0.078(6) Uani 1 1 d . .
C38 C 0.6571(6) 0.0267(6) 0.7888(10) 0.093(7) Uani 1 1 d U .
C39 C 0.6764(7) 0.0039(6) 0.8166(11) 0.119(9) Uiso 1 1 d . .
H39 H 0.6727 -0.0158 0.8048 0.143 Uiso 1 1 calc R .
C40 C 0.6996(7) 0.0079(6) 0.8584(12) 0.133(10) Uiso 1 1 d D .
C41 C 0.7013(7) 0.0390(6) 0.8765(12) 0.123(9) Uiso 1 1 d . .
H41 H 0.7149 0.0436 0.9080 0.148 Uiso 1 1 calc R .
C42 C 0.6840(6) 0.0620(5) 0.8496(10) 0.092(8) Uani 1 1 d . .
C43 C 0.6653(5) 0.0432(5) 0.6499(8) 0.061(5) Uani 1 1 d U .
C44 C 0.6835(5) 0.0419(4) 0.6006(7) 0.053(5) Uani 1 1 d U .
C45 C 0.6967(5) 0.0157(4) 0.5806(9) 0.077(6) Uani 1 1 d . .
H45 H 0.7089 0.0150 0.5469 0.093 Uiso 1 1 calc R .
C46 C 0.6916(6) -0.0095(6) 0.6110(11) 0.088(7) Uiso 1 1 d . .
C47 C 0.6720(7) -0.0089(5) 0.6586(11) 0.108(8) Uani 1 1 d . .
H47 H 0.6686 -0.0267 0.6784 0.130 Uiso 1 1 calc R .
C48 C 0.6571(5) 0.0175(5) 0.6784(9) 0.073(6) Uani 1 1 d . .
C49 C 0.6729(6) 0.2058(5) 0.3069(10) 0.049(5) Uani 1 1 d . .
C50 C 0.6755(5) 0.2200(4) 0.2558(11) 0.055(5) Uani 1 1 d . .
C51 C 0.7017(6) 0.2114(5) 0.2174(8) 0.071(6) Uani 1 1 d . .
H51 H 0.7041 0.2220 0.1843 0.085 Uiso 1 1 calc R .
C52 C 0.7244(6) 0.1867(6) 0.2287(11) 0.087(7) Uani 1 1 d U .
C53 C 0.7213(6) 0.1729(4) 0.2775(9) 0.078(7) Uani 1 1 d . .
H53 H 0.7367 0.1570 0.2865 0.093 Uiso 1 1 calc R .
C54 C 0.6950(6) 0.1824(5) 0.3153(8) 0.059(6) Uani 1 1 d . .
C55 C 0.7175(6) 0.2072(4) 0.4499(6) 0.046(5) Uani 1 1 d . .
C56 C 0.7270(5) 0.1838(4) 0.4147(8) 0.059(5) Uani 1 1 d U .
C57 C 0.7620(5) 0.1736(5) 0.4064(9) 0.091(8) Uani 1 1 d . .
H57 H 0.7661 0.1568 0.3841 0.109 Uiso 1 1 calc R .
C58 C 0.7895(8) 0.1873(6) 0.4294(11) 0.108(8) Uani 1 1 d U .
C59 C 0.7830(5) 0.2105(5) 0.4684(10) 0.097(8) Uani 1 1 d . .
H59 H 0.8019 0.2190 0.4888 0.116 Uiso 1 1 calc R .
C60 C 0.7478(5) 0.2203(4) 0.4752(7) 0.052(5) Uani 1 1 d U .
C61 C 0.5349(5) 0.2070(4) 0.6009(7) 0.039(5) Uani 1 1 d . .
C62 C 0.5330(6) 0.2198(5) 0.6522(10) 0.081(3) Uani 1 1 d U .
C63 C 0.5096(5) 0.2097(5) 0.6926(9) 0.082(3) Uani 1 1 d U .
H63 H 0.5093 0.2196 0.7267 0.099 Uiso 1 1 calc R .
C64 C 0.4868(6) 0.1858(5) 0.6849(9) 0.082(3) Uani 1 1 d DU .
C65 C 0.4856(6) 0.1750(4) 0.6313(8) 0.080(3) Uani 1 1 d U .
H65 H 0.4672 0.1619 0.6209 0.095 Uiso 1 1 calc R .
C66 C 0.5118(5) 0.1837(5) 0.5916(8) 0.071(2) Uani 1 1 d U .
C67 C 0.4842(5) 0.2061(4) 0.4569(7) 0.048(5) Uani 1 1 d U .
C68 C 0.4759(5) 0.1808(4) 0.4885(6) 0.045(5) Uani 1 1 d . .
C69 C 0.4432(6) 0.1668(5) 0.4867(8) 0.069(6) Uani 1 1 d . .
H69 H 0.4391 0.1493 0.5071 0.082 Uiso 1 1 calc R .
C70 C 0.4164(6) 0.1788(5) 0.4545(9) 0.078(6) Uani 1 1 d U .
C71 C 0.4225(5) 0.2051(4) 0.4253(7) 0.065(6) Uani 1 1 d U .
H71 H 0.4040 0.2140 0.4047 0.078 Uiso 1 1 calc R .
C72 C 0.4562(5) 0.2178(4) 0.4272(7) 0.048(5) Uani 1 1 d U .
C73 C 0.4813(11) 0.1366(10) -0.0504(17) 0.187(7) Uiso 1 1 d . .
C74 C 0.6410(8) 0.0767(7) 0.0860(12) 0.133(5) Uiso 1 1 d . .
C75 C 0.5623(6) -0.0452(5) 0.2335(9) 0.091(7) Uiso 1 1 d . .
C76 C 0.4277(6) -0.0039(5) 0.0676(10) 0.094(7) Uiso 1 1 d . .
C77 C 0.8303(7) 0.0772(5) 0.5864(10) 0.103(8) Uiso 1 1 d . .
C78 C 0.8316(7) 0.1131(6) 0.8627(12) 0.118(9) Uiso 1 1 d . .
C79 C 0.7178(9) -0.0212(6) 0.8720(12) 0.336(16) Uiso 1 1 d D .
C80 C 0.7052(12) -0.0404(9) 0.5887(18) 0.190(8) Uiso 1 1 d . .
C81 C 0.7536(12) 0.1785(8) 0.1844(19) 0.207(9) Uiso 1 1 d D .
C82 C 0.8356(8) 0.1820(7) 0.4204(10) 0.153(11) Uiso 1 1 d D .
C83 C 0.4692(8) 0.1693(8) 0.7316(13) 0.239(10) Uiso 1 1 d D .
C84 C 0.3804(6) 0.1619(5) 0.4491(9) 0.092(7) Uiso 1 1 d . .
C85 C 0.4458(9) 0.1447(8) -0.0719(14) 0.187(7) Uiso 1 1 d . .
H85A H 0.4381 0.1634 -0.0557 0.280 Uiso 1 1 calc R .
H85B H 0.4287 0.1291 -0.0627 0.280 Uiso 1 1 calc R .
H85C H 0.4470 0.1468 -0.1116 0.280 Uiso 1 1 calc R .
C86 C 0.5077(9) 0.1600(8) -0.0687(15) 0.187(7) Uiso 1 1 d . .
H86A H 0.5003 0.1794 -0.0549 0.280 Uiso 1 1 calc R .
H86B H 0.5085 0.1605 -0.1086 0.280 Uiso 1 1 calc R .
H86C H 0.5313 0.1551 -0.0545 0.280 Uiso 1 1 calc R .
C87 C 0.4945(9) 0.1107(8) -0.0711(14) 0.187(7) Uiso 1 1 d . .
H87A H 0.4790 0.0943 -0.0604 0.280 Uiso 1 1 calc R .
H87B H 0.5184 0.1073 -0.0568 0.280 Uiso 1 1 calc R .
H87C H 0.4954 0.1120 -0.1109 0.280 Uiso 1 1 calc R .
C88 C 0.6492(7) 0.0441(6) 0.0888(11) 0.133(5) Uiso 1 1 d . .
H88A H 0.6664 0.0390 0.0605 0.200 Uiso 1 1 calc R .
H88B H 0.6273 0.0327 0.0831 0.200 Uiso 1 1 calc R .
H88C H 0.6590 0.0393 0.1246 0.200 Uiso 1 1 calc R .
C89 C 0.6330(7) 0.0861(6) 0.0265(11) 0.133(5) Uiso 1 1 d . .
H89A H 0.6511 0.0778 0.0023 0.200 Uiso 1 1 calc R .
H89B H 0.6332 0.1077 0.0239 0.200 Uiso 1 1 calc R .
H89C H 0.6096 0.0786 0.0159 0.200 Uiso 1 1 calc R .
C90 C 0.6776(7) 0.0932(6) 0.0931(11) 0.133(5) Uiso 1 1 d . .
H90A H 0.6946 0.0856 0.0663 0.200 Uiso 1 1 calc R .
H90B H 0.6867 0.0896 0.1299 0.200 Uiso 1 1 calc R .
H90C H 0.6742 0.1145 0.0876 0.200 Uiso 1 1 calc R .
C91 C 0.6025(7) -0.0466(6) 0.2338(11) 0.137(10) Uiso 1 1 d . .
H91A H 0.6113 -0.0401 0.2694 0.205 Uiso 1 1 calc R .
H91B H 0.6119 -0.0335 0.2053 0.205 Uiso 1 1 calc R .
H91C H 0.6102 -0.0669 0.2269 0.205 Uiso 1 1 calc R .
C92 C 0.5500(8) -0.0677(6) 0.2779(11) 0.140(10) Uiso 1 1 d . .
H92A H 0.5590 -0.0615 0.3135 0.209 Uiso 1 1 calc R .
H92B H 0.5593 -0.0874 0.2692 0.209 Uiso 1 1 calc R .
H92C H 0.5240 -0.0684 0.2790 0.209 Uiso 1 1 calc R .
C93 C 0.5482(7) -0.0545(6) 0.1820(12) 0.141(10) Uiso 1 1 d . .
H93A H 0.5574 -0.0743 0.1731 0.211 Uiso 1 1 calc R .
H93B H 0.5554 -0.0405 0.1536 0.211 Uiso 1 1 calc R .
H93C H 0.5223 -0.0553 0.1839 0.211 Uiso 1 1 calc R .
C94 C 0.4000(8) -0.0261(6) 0.0825(12) 0.153(11) Uiso 1 1 d . .
H94A H 0.3993 -0.0417 0.0548 0.230 Uiso 1 1 calc R .
H94B H 0.3768 -0.0164 0.0845 0.230 Uiso 1 1 calc R .
H94C H 0.4058 -0.0348 0.1179 0.230 Uiso 1 1 calc R .
C95 C 0.4235(7) 0.0105(6) 0.0092(10) 0.128(9) Uiso 1 1 d . .
H95A H 0.4427 0.0248 0.0032 0.192 Uiso 1 1 calc R .
H95B H 0.4006 0.0206 0.0068 0.192 Uiso 1 1 calc R .
H95C H 0.4248 -0.0051 -0.0186 0.192 Uiso 1 1 calc R .
C96 C 0.4639(8) -0.0200(7) 0.0705(13) 0.162(12) Uiso 1 1 d . .
H96A H 0.4830 -0.0062 0.0613 0.243 Uiso 1 1 calc R .
H96B H 0.4640 -0.0365 0.0447 0.243 Uiso 1 1 calc R .
H96C H 0.4676 -0.0276 0.1075 0.243 Uiso 1 1 calc R .
C97 C 0.8606(7) 0.0938(6) 0.6135(10) 0.121(9) Uiso 1 1 d . .
H97A H 0.8605 0.1144 0.6011 0.182 Uiso 1 1 calc R .
H97B H 0.8832 0.0845 0.6037 0.182 Uiso 1 1 calc R .
H97C H 0.8575 0.0932 0.6531 0.182 Uiso 1 1 calc R .
C98 C 0.8303(7) 0.0463(6) 0.6057(12) 0.140(10) Uiso 1 1 d . .
H98A H 0.8104 0.0356 0.5891 0.210 Uiso 1 1 calc R .
H98B H 0.8278 0.0459 0.6454 0.210 Uiso 1 1 calc R .
H98C H 0.8527 0.0367 0.5955 0.210 Uiso 1 1 calc R .
C99 C 0.8363(7) 0.0803(6) 0.5250(11) 0.134(10) Uiso 1 1 d . .
H99A H 0.8362 0.1013 0.5151 0.201 Uiso 1 1 calc R .
H99B H 0.8173 0.0700 0.5054 0.201 Uiso 1 1 calc R .
H99C H 0.8592 0.0716 0.5152 0.201 Uiso 1 1 calc R .
C100 C 0.8575(8) 0.1035(7) 0.8270(13) 0.155(11) Uiso 1 1 d . .
H10A H 0.8564 0.1151 0.7934 0.233 Uiso 1 1 calc R .
H10B H 0.8536 0.0825 0.8185 0.233 Uiso 1 1 calc R .
H10C H 0.8810 0.1059 0.8437 0.233 Uiso 1 1 calc R .
C101 C 0.8448(8) 0.1460(7) 0.8748(13) 0.168(13) Uiso 1 1 d . .
H12A H 0.8286 0.1555 0.9006 0.252 Uiso 1 1 calc R .
H12B H 0.8452 0.1574 0.8408 0.252 Uiso 1 1 calc R .
H12C H 0.8687 0.1454 0.8905 0.252 Uiso 1 1 calc R .
C102 C 0.8299(8) 0.0986(6) 0.9131(12) 0.149(11) Uiso 1 1 d . .
H13A H 0.8112 0.1075 0.9354 0.223 Uiso 1 1 calc R .
H13B H 0.8528 0.1005 0.9319 0.223 Uiso 1 1 calc R .
H13C H 0.8246 0.0776 0.9073 0.223 Uiso 1 1 calc R .
C103 C 0.7414(11) -0.0325(9) 0.8261(16) 0.336(16) Uiso 1 1 d D .
H14A H 0.7266 -0.0413 0.7976 0.505 Uiso 1 1 calc R .
H14B H 0.7578 -0.0474 0.8403 0.505 Uiso 1 1 calc R .
H14C H 0.7549 -0.0159 0.8108 0.505 Uiso 1 1 calc R .
C104 C 0.7386(13) -0.0077(10) 0.9181(16) 0.336(16) Uiso 1 1 d D .
H16A H 0.7556 0.0067 0.9034 0.505 Uiso 1 1 calc R .
H16B H 0.7514 -0.0232 0.9377 0.505 Uiso 1 1 calc R .
H16C H 0.7223 0.0024 0.9431 0.505 Uiso 1 1 calc R .
C105 C 0.6906(11) -0.0439(10) 0.8900(19) 0.336(16) Uiso 1 1 d D .
H18A H 0.6784 -0.0519 0.8581 0.505 Uiso 1 1 calc R .
H18B H 0.6733 -0.0345 0.9143 0.505 Uiso 1 1 calc R .
H18C H 0.7026 -0.0600 0.9094 0.505 Uiso 1 1 calc R .
C106 C 0.7071(10) -0.0636(8) 0.6336(14) 0.190(8) Uiso 1 1 d . .
H19A H 0.6844 -0.0643 0.6530 0.284 Uiso 1 1 calc R .
H19B H 0.7261 -0.0584 0.6591 0.284 Uiso 1 1 calc R .
H19C H 0.7121 -0.0830 0.6176 0.284 Uiso 1 1 calc R .
C107 C 0.6811(10) -0.0502(8) 0.5483(15) 0.190(8) Uiso 1 1 d . .
H20A H 0.6579 -0.0540 0.5650 0.284 Uiso 1 1 calc R .
H20B H 0.6900 -0.0685 0.5318 0.284 Uiso 1 1 calc R .
H20C H 0.6787 -0.0350 0.5202 0.284 Uiso 1 1 calc R .
C108 C 0.7360(10) -0.0364(8) 0.5585(15) 0.190(8) Uiso 1 1 d . .
H22A H 0.7550 -0.0294 0.5825 0.284 Uiso 1 1 calc R .
H22B H 0.7317 -0.0217 0.5299 0.284 Uiso 1 1 calc R .
H22C H 0.7430 -0.0553 0.5419 0.284 Uiso 1 1 calc R .
C109 C 0.7891(10) 0.1724(8) 0.2126(16) 0.207(9) Uiso 1 1 d . .
H24A H 0.7856 0.1581 0.2421 0.310 Uiso 1 1 calc R .
H24B H 0.7985 0.1909 0.2277 0.310 Uiso 1 1 calc R .
H24C H 0.8060 0.1644 0.1862 0.310 Uiso 1 1 calc R .
C110 C 0.7460(10) 0.1465(8) 0.1737(16) 0.207(9) Uiso 1 1 d D .
H25A H 0.7408 0.1365 0.2081 0.310 Uiso 1 1 calc R .
H25B H 0.7668 0.1373 0.1567 0.310 Uiso 1 1 calc R .
H25C H 0.7256 0.1449 0.1493 0.310 Uiso 1 1 calc R .
C111 C 0.7632(10) 0.1998(9) 0.1432(16) 0.207(9) Uiso 1 1 d . .
H26A H 0.7670 0.2192 0.1603 0.310 Uiso 1 1 calc R .
H26B H 0.7440 0.2014 0.1165 0.310 Uiso 1 1 calc R .
H26C H 0.7850 0.1935 0.1250 0.310 Uiso 1 1 calc R .
C112 C 0.8343(10) 0.1624(7) 0.3712(13) 0.200(15) Uiso 1 1 d D .
H28A H 0.8224 0.1438 0.3804 0.300 Uiso 1 1 calc R .
H28B H 0.8586 0.1582 0.3589 0.300 Uiso 1 1 calc R .
H28C H 0.8213 0.1725 0.3420 0.300 Uiso 1 1 calc R .
C113 C 0.8539(11) 0.2111(7) 0.4123(16) 0.25(2) Uiso 1 1 d D .
H30A H 0.8536 0.2223 0.4465 0.376 Uiso 1 1 calc R .
H30B H 0.8416 0.2224 0.3839 0.376 Uiso 1 1 calc R .
H30C H 0.8786 0.2077 0.4012 0.376 Uiso 1 1 calc R .
C114 C 0.8442(11) 0.1700(9) 0.4760(13) 0.25(2) Uiso 1 1 d D .
H31A H 0.8439 0.1861 0.5025 0.369 Uiso 1 1 calc R .
H31B H 0.8678 0.1608 0.4753 0.369 Uiso 1 1 calc R .
H31C H 0.8265 0.1551 0.4862 0.369 Uiso 1 1 calc R .
C115 C 0.4361(11) 0.1545(8) 0.7098(16) 0.239(10) Uiso 1 1 d D .
H32A H 0.4429 0.1393 0.6832 0.359 Uiso 1 1 calc R .
H32B H 0.4209 0.1693 0.6921 0.359 Uiso 1 1 calc R .
H32C H 0.4231 0.1452 0.7398 0.359 Uiso 1 1 calc R .
C116 C 0.4937(10) 0.1448(8) 0.7506(17) 0.239(10) Uiso 1 1 d D .
H34A H 0.4970 0.1305 0.7211 0.359 Uiso 1 1 calc R .
H34B H 0.4832 0.1348 0.7822 0.359 Uiso 1 1 calc R .
H34C H 0.5167 0.1532 0.7609 0.359 Uiso 1 1 calc R .
C117 C 0.4616(10) 0.1931(8) 0.7733(16) 0.239(10) Uiso 1 1 d D .
H36A H 0.4839 0.2021 0.7853 0.359 Uiso 1 1 calc R .
H36B H 0.4493 0.1844 0.8046 0.359 Uiso 1 1 calc R .
H36C H 0.4465 0.2084 0.7569 0.359 Uiso 1 1 calc R .
C118 C 0.3806(6) 0.1295(5) 0.4645(10) 0.109(8) Uiso 1 1 d . .
H37A H 0.4016 0.1200 0.4491 0.164 Uiso 1 1 calc R .
H37B H 0.3592 0.1200 0.4501 0.164 Uiso 1 1 calc R .
H37C H 0.3810 0.1276 0.5042 0.164 Uiso 1 1 calc R .
C119 C 0.3493(8) 0.1813(7) 0.4676(12) 0.154(11) Uiso 1 1 d . .
H38A H 0.3528 0.2016 0.4544 0.231 Uiso 1 1 calc R .
H38B H 0.3481 0.1814 0.5075 0.231 Uiso 1 1 calc R .
H38C H 0.3271 0.1734 0.4528 0.231 Uiso 1 1 calc R .
C120 C 0.3710(8) 0.1585(7) 0.3846(12) 0.164(12) Uiso 1 1 d . .
H40A H 0.3705 0.1781 0.3676 0.247 Uiso 1 1 calc R .
H40B H 0.3477 0.1490 0.3807 0.247 Uiso 1 1 calc R .
H40C H 0.3891 0.1463 0.3669 0.247 Uiso 1 1 calc R .
C121 C 0.5271(5) 0.0711(4) 0.4342(10) 0.049(5) Uani 1 1 d . .
C122 C 0.4703(6) 0.0671(4) 0.4326(9) 0.070(6) Uani 1 1 d U .
H122 H 0.4463 0.0642 0.4434 0.084 Uiso 1 1 calc R .
C123 C 0.5941(5) 0.1473(4) 0.3551(8) 0.056(3) Uani 1 1 d U .
C124 C 0.5472(5) 0.1467(4) 0.4008(8) 0.042(5) Uani 1 1 d . .
H124 H 0.5241 0.1425 0.4142 0.051 Uiso 1 1 calc R .
C125 C 0.4646(7) 0.2123(6) 0.2041(13) 0.131(12) Uani 1 1 d . .
C126 C 0.4136(6) 0.1951(5) 0.2097(9) 0.084(7) Uani 1 1 d U .
H126 H 0.3885 0.1937 0.2108 0.101 Uiso 1 1 calc R .
C127 C 0.5689(5) 0.1970(4) 0.2777(7) 0.044(5) Uani 1 1 d U .
C128 C 0.5217(6) 0.1990(4) 0.3194(9) 0.060(6) Uani 1 1 d . .
H128 H 0.4981 0.1954 0.3317 0.072 Uiso 1 1 calc R .
C129 C 0.6539(6) 0.1509(5) 0.5220(9) 0.074(4) Uani 1 1 d U .
C130 C 0.6062(5) 0.1549(4) 0.5629(7) 0.038(4) Uani 1 1 d U .
H130 H 0.5875 0.1523 0.5884 0.046 Uiso 1 1 calc R .
C131 C 0.6852(5) 0.1979(4) 0.6037(7) 0.042(5) Uani 1 1 d U .
C132 C 0.6378(5) 0.2011(4) 0.6481(7) 0.040(5) Uani 1 1 d U .
H132 H 0.6194 0.1977 0.6738 0.048 Uiso 1 1 calc R .
C133 C 0.5742(6) 0.0863(4) 0.5663(8) 0.058(5) Uani 1 1 d U .
C134 C 0.5522(8) 0.0650(5) 0.6370(8) 0.077(7) Uani 1 1 d . .
H134 H 0.5372 0.0543 0.6610 0.093 Uiso 1 1 calc R .
C135 C 0.6748(6) 0.2088(5) 0.7882(10) 0.077(6) Uani 1 1 d U .
C136 C 0.6489(7) 0.1860(6) 0.8482(10) 0.094(8) Uani 1 1 d U .
H136 H 0.6360 0.1814 0.8804 0.113 Uiso 1 1 calc R .
C137 C 0.5976(8) 0.1077(6) 0.8928(11) 0.151(12) Uani 1 1 d U .
H42A H 0.5738 0.1118 0.9069 0.226 Uiso 1 1 calc R .
H42B H 0.6153 0.1136 0.9199 0.226 Uiso 1 1 calc R .
H42C H 0.6000 0.0865 0.8852 0.226 Uiso 1 1 calc R .
N1 N 0.4811(4) 0.0731(3) 0.3818(5) 0.049(4) Uani 1 1 d . .
N2 N 0.5176(5) 0.0764(3) 0.3837(6) 0.047(4) Uani 1 1 d . .
N3 N 0.4996(5) 0.0659(3) 0.4674(7) 0.066(5) Uani 1 1 d . .
N4 N 0.5676(4) 0.1673(3) 0.4212(5) 0.028(3) Uani 1 1 d . .
N5 N 0.5976(4) 0.1676(3) 0.3913(6) 0.043(4) Uani 1 1 d . .
N6 N 0.5623(4) 0.1320(3) 0.3583(6) 0.049(4) Uani 1 1 d . .
N7 N 0.4354(4) 0.1721(4) 0.2146(6) 0.066(4) Uani 1 1 d U .
N8 N 0.4698(5) 0.1835(4) 0.2119(8) 0.087(6) Uani 1 1 d U .
N9 N 0.4316(5) 0.2207(4) 0.2030(9) 0.097(6) Uani 1 1 d U .
N10 N 0.5429(4) 0.2191(3) 0.3403(5) 0.041(4) Uani 1 1 d . .
N11 N 0.5733(4) 0.2183(3) 0.3137(5) 0.038(4) Uani 1 1 d U .
N12 N 0.5372(4) 0.1844(3) 0.2791(7) 0.054(4) Uani 1 1 d . .
N13 N 0.6033(4) 0.1725(3) 0.5214(5) 0.035(3) Uani 1 1 d . .
N14 N 0.6340(4) 0.1702(3) 0.4938(6) 0.041(4) Uani 1 1 d . .
N15 N 0.6363(3) 0.1412(3) 0.5673(5) 0.047(4) Uani 1 1 d . .
N16 N 0.6350(4) 0.2193(3) 0.6073(5) 0.033(3) Uani 1 1 d . .
N17 N 0.6661(4) 0.2177(3) 0.5783(5) 0.032(3) Uani 1 1 d . .
N18 N 0.6695(4) 0.1877(3) 0.6499(5) 0.048(4) Uani 1 1 d . .
N19 N 0.5839(5) 0.0739(4) 0.6507(7) 0.064(5) Uani 1 1 d . .
N20 N 0.5977(4) 0.0867(3) 0.6057(6) 0.053(4) Uani 1 1 d . .
N21 N 0.5423(4) 0.0726(4) 0.5831(7) 0.077(5) Uani 1 1 d . .
N22 N 0.6573(5) 0.1663(4) 0.8124(7) 0.069(5) Uani 1 1 d . .
N23 N 0.6735(5) 0.1813(4) 0.7715(7) 0.081(5) Uani 1 1 d . .
N24 N 0.6599(5) 0.2136(4) 0.8364(7) 0.092(6) Uani 1 1 d U .
O1 O 0.4802(3) 0.1265(2) 0.1816(4) 0.049(3) Uani 1 1 d . .
O2 O 0.5461(3) 0.1216(2) 0.2448(4) 0.045(3) Uani 1 1 d . .
O3 O 0.5060(3) 0.0691(3) 0.2781(4) 0.041(3) Uani 1 1 d . .
O4 O 0.4348(3) 0.0829(3) 0.2365(5) 0.050(3) Uani 1 1 d . .
O5 O 0.6941(3) 0.1247(2) 0.6427(4) 0.046(3) Uani 1 1 d . .
O6 O 0.6959(3) 0.1239(2) 0.7611(5) 0.055(3) Uani 1 1 d . .
O7 O 0.6428(3) 0.0782(3) 0.7845(5) 0.060(3) Uani 1 1 d . .
O8 O 0.6531(3) 0.0698(2) 0.6696(4) 0.056(3) Uani 1 1 d . .
O9 O 0.6492(3) 0.2149(2) 0.3430(5) 0.047(3) Uani 1 1 d . .
O10 O 0.6856(3) 0.2160(2) 0.4578(4) 0.038(3) Uani 1 1 d . .
O11 O 0.5572(3) 0.2163(2) 0.5641(4) 0.040(3) Uani 1 1 d . .
O12 O 0.5163(3) 0.2163(2) 0.4547(4) 0.041(3) Uani 1 1 d . .
O13 O 0.3814(3) 0.1298(3) 0.2647(5) 0.085(4) Uani 1 1 d . .
O14 O 0.6028(4) 0.1232(3) 0.8464(6) 0.096(5) Uani 1 1 d U .
O15 O 0.6221(4) 0.2500 0.5111(6) 0.0555(18) Uiso 1 2 d S .
O16 O 0.6004(3) 0.2181(2) 0.4475(4) 0.0555(18) Uiso 1 1 d . .
O17 O 0.4906(3) 0.01692(19) 0.5741(4) 0.059(3) Uani 1 1 d D .
O18 O 0.6763(3) 0.2500 0.9563(4) 0.012(3) Uani 1 2 d SU .
O19 O 0.5874(4) 0.2500 0.8960(6) 0.045(4) Uani 1 2 d SU .
S23 S 0.6031(2) 0.2500 0.4580(3) 0.0555(18) Uiso 0.75 2 d SP 1
C138 C 0.6031(2) 0.2500 0.4580(3) 0.0555(18) Uiso 0.25 2 d SP 2

loop_
_atom_site_aniso_label
_atom_site_aniso_U_11
_atom_site_aniso_U_22
_atom_site_aniso_U_33
_atom_site_aniso_U_23
_atom_site_aniso_U_13
_atom_site_aniso_U_12
Co1 0.0556(17) 0.0359(15) 0.0625(18) -0.0046(13) -0.0012(14) -0.0004(13)
Co2 0.0519(16) 0.0488(16) 0.0342(15) -0.0105(12) 0.0021(12) -0.0079(13)
Co3 0.0539(17) 0.0571(17) 0.0388(16) -0.0079(13) -0.0031(13) -0.0022(13)
Co4 0.0548(18) 0.0547(18) 0.0551(17) -0.0016(13) -0.0027(14) -0.0034(13)
Co5 0.0449(16) 0.0566(17) 0.0414(16) 0.0137(13) -0.0099(13) 0.0026(13)
Co6 0.0557(17) 0.0506(16) 0.0415(16) 0.0041(13) 0.0015(13) 0.0041(13)
Co7 0.075(2) 0.074(2) 0.0400(17) 0.0138(14) -0.0025(14) -0.0047(15)
Co8 0.077(2) 0.0602(18) 0.0449(17) 0.0142(13) -0.0052(15) -0.0091(15)
Co9 0.050(2) 0.051(2) 0.027(2) 0.000 -0.0018(17) 0.000
Co10 0.0497(16) 0.0329(14) 0.0322(15) 0.0007(11) -0.0075(12) 0.0006(12)
Co11 0.033(2) 0.048(2) 0.031(2) 0.000 -0.0028(16) 0.000
Co12 0.034(2) 0.050(2) 0.0235(19) 0.000 -0.0031(16) 0.000
Co13 0.0392(15) 0.0344(14) 0.0280(14) 0.0015(11) -0.0030(11) -0.0030(11)
Co14 0.037(2) 0.053(2) 0.0260(19) 0.000 -0.0055(16) 0.000
Co15 0.069(2) 0.103(2) 0.0474(18) 0.0048(16) -0.0013(15) -0.0218(17)
Co16 0.089(5) 0.077(3) 0.046(3) 0.000 0.012(3) 0.000
Co17 0.089(5) 0.077(3) 0.046(3) 0.000 0.012(3) 0.000
S1 0.067(4) 0.049(3) 0.063(4) 0.016(3) 0.001(3) -0.007(3)
S2 0.054(3) 0.050(3) 0.040(3) -0.001(2) -0.005(2) -0.001(2)
S3 0.055(3) 0.054(3) 0.043(3) 0.000(2) -0.007(3) -0.017(3)
S4 0.065(4) 0.065(4) 0.055(3) 0.008(3) -0.014(3) -0.004(3)
S5 0.054(3) 0.069(4) 0.057(3) -0.011(3) -0.002(3) -0.004(3)
S6 0.100(4) 0.136(6) 0.040(3) 0.026(4) -0.016(3) -0.008(4)
S7 0.115(5) 0.055(4) 0.084(4) 0.018(3) 0.003(4) -0.011(3)
S8 0.053(3) 0.061(3) 0.048(3) -0.003(3) -0.013(3) 0.003(3)
S9 0.071(5) 0.051(5) 0.031(4) 0.000 0.000(4) 0.000
S10 0.082(4) 0.046(3) 0.045(3) -0.004(3) -0.006(3) 0.015(3)
S11 0.023(4) 0.066(5) 0.052(4) 0.000 -0.002(3) 0.000
S12 0.043(4) 0.066(5) 0.022(4) 0.000 0.003(3) 0.000
S13 0.052(3) 0.055(3) 0.049(3) 0.019(2) -0.010(3) -0.012(3)
S14 0.037(4) 0.053(4) 0.046(4) 0.000 -0.012(3) 0.000
S15A 0.077(5) 0.088(7) 0.076(7) -0.015(5) 0.010(5) 0.001(5)
S15B 0.077(5) 0.088(7) 0.076(7) -0.015(5) 0.010(5) 0.001(5)
S16A 0.089(6) 0.069(7) 0.064(6) -0.009(5) 0.017(4) -0.008(5)
S16B 0.089(6) 0.069(7) 0.064(6) -0.009(5) 0.017(4) -0.008(5)
S17 0.071(4) 0.072(4) 0.062(4) 0.000(3) -0.009(3) -0.003(3)
S18 0.078(4) 0.073(4) 0.042(3) 0.003(3) -0.009(3) -0.020(3)
S19 0.083(4) 0.169(7) 0.157(7) 0.059(6) 0.024(5) 0.029(5)
S20 0.119(6) 0.150(7) 0.140(7) 0.054(6) 0.040(5) 0.046(5)
S21A 0.073(8) 0.070(6) 0.075(8) -0.010(6) -0.009(7) 0.008(6)
S21B 0.095(9) 0.053(11) 0.040(6) -0.003(4) 0.013(6) -0.015(5)
S22A 0.112(10) 0.068(7) 0.071(9) -0.003(6) -0.011(7) -0.012(7)
S22B 0.100(9) 0.051(11) 0.076(9) 0.005(5) -0.038(7) -0.008(5)
Cl1 0.055(3) 0.048(3) 0.047(3) -0.011(2) 0.005(2) -0.003(2)
Cl2 0.057(3) 0.061(3) 0.037(3) 0.010(2) 0.001(2) 0.001(2)
Cl3 0.093(5) 0.130(5) 0.090(4) 0.011(4) 0.015(4) 0.003(4)
Cl4 0.082(4) 0.091(4) 0.056(3) 0.010(3) 0.000(3) -0.026(3)
Cl5 0.106(5) 0.116(5) 0.076(4) -0.005(4) 0.006(4) 0.008(4)
C1 0.043(5) 0.043(5) 0.043(5) 0.0002(11) -0.0001(11) 0.0001(11)
C2 0.067(15) 0.064(13) 0.031(14) 0.015(10) 0.007(11) 0.006(11)
C3 0.051(14) 0.087(17) 0.09(2) 0.023(13) 0.006(10) 0.011(12)
C4 0.087(14) 0.109(18) 0.040(14) 0.021(12) 0.000(9) 0.004(13)
C5 0.060(14) 0.074(15) 0.050(16) 0.002(11) -0.021(10) 0.003(11)
C6 0.066(15) 0.044(12) 0.068(17) -0.002(11) -0.017(13) -0.001(10)
C7 0.044(5) 0.044(5) 0.044(5) 0.0000(11) 0.0000(11) -0.0002(11)
C8 0.033(11) 0.047(13) 0.049(13) -0.010(11) -0.002(11) -0.004(10)
C9 0.063(14) 0.053(13) 0.036(14) -0.007(12) -0.007(12) -0.002(11)
C10 0.058(14) 0.082(16) 0.050(16) -0.027(13) 0.031(12) -0.014(12)
C11 0.054(5) 0.054(5) 0.054(5) 0.0000(11) 0.0001(11) 0.0000(11)
C12 0.059(13) 0.040(11) 0.047(12) -0.011(10) 0.016(10) 0.009(10)
C13 0.061(15) 0.033(14) 0.017(10) -0.007(9) 0.000(9) 0.011(14)
C14 0.067(15) 0.028(14) 0.048(12) -0.003(10) -0.008(10) -0.009(14)
C15 0.064(16) 0.027(14) 0.072(14) -0.015(10) -0.005(11) -0.025(12)
C16 0.063(6) 0.062(6) 0.063(6) 0.0000(11) 0.0000(11) 0.0001(11)
C17 0.052(12) 0.040(12) 0.075(14) -0.003(10) 0.003(11) 0.006(11)
C19 0.056(13) 0.041(16) 0.033(14) 0.011(12) -0.006(10) -0.024(11)
C20 0.054(5) 0.054(5) 0.054(5) 0.0001(11) -0.0002(11) -0.0002(11)
C21 0.088(15) 0.039(14) 0.048(14) 0.001(11) -0.013(11) -0.007(11)
C22 0.105(17) 0.057(18) 0.037(16) -0.013(13) -0.014(12) -0.019(13)
C23 0.089(16) 0.047(15) 0.066(18) -0.002(16) -0.023(13) -0.017(11)
C24 0.036(12) 0.043(15) 0.052(15) 0.001(13) -0.008(9) -0.016(10)
C25 0.024(17) 0.054(14) 0.051(14) -0.004(12) 0.001(12) 0.020(13)
C26 0.025(14) 0.074(15) 0.052(13) -0.004(11) 0.007(12) -0.006(13)
C27 0.031(14) 0.090(15) 0.053(13) -0.003(9) -0.013(12) 0.000(13)
C28 0.037(13) 0.062(14) 0.084(15) 0.001(9) 0.001(13) -0.003(12)
C29 0.068(18) 0.042(12) 0.053(13) -0.002(10) 0.003(13) 0.008(14)
C30 0.045(17) 0.075(16) 0.039(13) 0.001(13) 0.005(11) 0.024(13)
C31 0.056(16) 0.059(14) 0.075(16) 0.024(11) -0.007(14) 0.014(12)
C32 0.090(4) 0.090(4) 0.090(4) -0.0002(11) -0.0008(11) 0.0003(11)
C33 0.090(19) 0.13(2) 0.053(14) 0.006(13) -0.006(14) 0.024(15)
C34 0.088(7) 0.088(7) 0.088(7) 0.0000(11) -0.0001(11) 0.0001(11)
C35 0.061(15) 0.113(18) 0.066(15) -0.027(14) -0.009(12) -0.011(13)
C36 0.064(6) 0.064(6) 0.064(6) 0.0000(11) -0.0002(11) 0.0000(11)
C37 0.105(19) 0.09(2) 0.044(15) 0.011(14) -0.004(15) 0.007(16)
C38 0.093(7) 0.093(7) 0.093(7) 0.0002(11) -0.0001(11) 0.0002(11)
C42 0.088(17) 0.10(2) 0.082(19) 0.060(16) -0.031(16) -0.010(15)
C43 0.061(5) 0.061(6) 0.061(6) 0.0000(11) 0.0000(11) 0.0001(11)
C44 0.053(5) 0.053(5) 0.053(5) -0.0002(11) -0.0001(11) 0.0000(11)
C45 0.086(16) 0.061(15) 0.084(16) 0.003(13) 0.014(13) 0.018(12)
C47 0.14(2) 0.060(18) 0.13(2) 0.039(16) 0.007(19) -0.016(17)
C48 0.067(15) 0.033(14) 0.120(19) 0.001(13) 0.014(14) 0.003(11)
C49 0.057(16) 0.031(14) 0.059(19) -0.004(14) 0.014(14) -0.006(13)
C50 0.054(14) 0.042(13) 0.070(17) -0.017(14) 0.022(14) 0.000(10)
C51 0.086(17) 0.084(17) 0.041(14) 0.009(12) 0.007(14) -0.022(14)
C52 0.087(7) 0.087(7) 0.087(7) -0.0001(11) 0.0002(11) 0.0001(11)
C53 0.10(2) 0.060(15) 0.069(17) 0.002(13) -0.032(16) 0.013(14)
C54 0.062(15) 0.056(16) 0.059(16) -0.017(13) 0.018(13) 0.000(13)
C55 0.069(16) 0.041(12) 0.028(11) 0.000(9) -0.010(11) 0.008(12)
C56 0.059(5) 0.060(5) 0.059(5) -0.0002(11) -0.0001(11) 0.0002(11)
C57 0.057(15) 0.098(17) 0.117(19) -0.055(15) -0.020(14) 0.028(13)
C58 0.108(8) 0.108(8) 0.108(8) -0.0001(11) 0.0000(11) 0.0002(11)
C59 0.048(15) 0.115(19) 0.13(2) -0.023(17) -0.014(14) -0.005(14)
C60 0.052(5) 0.052(5) 0.052(5) -0.0002(11) 0.0001(11) 0.0001(11)
C61 0.042(12) 0.043(11) 0.032(12) -0.017(10) -0.003(11) -0.017(10)
C62 0.081(3) 0.081(3) 0.081(3) -0.0002(11) -0.0003(10) 0.0002(10)
C63 0.083(3) 0.083(3) 0.082(3) -0.0002(10) 0.0004(10) -0.0010(10)
C64 0.083(3) 0.083(3) 0.082(3) -0.0005(10) 0.0004(10) -0.0010(10)
C65 0.079(3) 0.080(3) 0.080(3) 0.0015(10) 0.0024(10) -0.0013(10)
C66 0.072(3) 0.071(3) 0.070(2) -0.0024(10) -0.0019(10) 0.0005(11)
C67 0.048(5) 0.048(5) 0.048(5) 0.0001(11) 0.0001(11) 0.0001(11)
C68 0.034(13) 0.066(13) 0.035(11) -0.011(10) 0.000(10) 0.010(11)
C69 0.051(16) 0.103(17) 0.052(14) 0.014(12) -0.008(13) -0.026(15)
C70 0.044(14) 0.119(16) 0.071(16) 0.027(12) 0.003(13) -0.023(14)
C71 0.066(15) 0.082(13) 0.047(13) -0.001(9) -0.009(11) -0.004(12)
C72 0.048(5) 0.048(5) 0.048(5) 0.0001(11) 0.0000(11) -0.0001(11)
C121 0.047(16) 0.049(13) 0.050(17) -0.012(11) -0.016(14) -0.010(10)
C122 0.070(6) 0.070(6) 0.070(6) 0.0000(11) -0.0001(11) -0.0002(11)
C123 0.056(3) 0.055(3) 0.056(3) 0.0000(11) -0.0001(11) -0.0003(11)
C124 0.032(12) 0.055(13) 0.039(14) 0.003(11) -0.009(12) -0.014(12)
C125 0.07(2) 0.07(2) 0.25(4) 0.07(2) 0.02(2) 0.013(18)
C126 0.058(16) 0.077(17) 0.12(2) 0.015(15) -0.015(14) 0.013(12)
C127 0.044(5) 0.044(5) 0.044(5) -0.0003(11) 0.0000(11) 0.0000(11)
C128 0.093(17) 0.026(13) 0.061(15) 0.011(11) 0.020(15) -0.015(14)
C129 0.074(4) 0.073(4) 0.073(4) 0.0001(11) -0.0003(11) -0.0003(11)
C130 0.038(5) 0.038(5) 0.038(5) 0.0000(11) 0.0000(11) 0.0000(11)
C131 0.042(5) 0.042(5) 0.042(5) 0.0001(11) 0.0003(11) 0.0000(11)
C132 0.040(5) 0.040(5) 0.040(5) 0.0001(11) 0.0002(11) 0.0000(11)
C133 0.058(5) 0.058(5) 0.058(5) 0.0001(11) 0.0001(11) -0.0002(11)
C134 0.12(2) 0.092(17) 0.021(15) 0.006(12) -0.003(14) -0.019(16)
C135 0.077(6) 0.077(6) 0.077(6) -0.0002(11) 0.0002(11) -0.0002(11)
C136 0.13(2) 0.108(17) 0.047(15) 0.025(18) 0.023(15) 0.009(16)
C137 0.17(3) 0.17(3) 0.11(2) 0.075(18) 0.03(2) -0.03(2)
N1 0.046(12) 0.071(11) 0.031(10) -0.017(8) 0.008(8) -0.018(8)
N2 0.067(14) 0.053(10) 0.020(11) -0.002(7) -0.007(10) -0.018(8)
N3 0.055(12) 0.082(12) 0.060(12) 0.011(9) 0.023(11) -0.012(9)
N4 0.032(10) 0.028(9) 0.024(9) 0.002(7) -0.019(9) -0.005(8)
N5 0.053(11) 0.049(10) 0.027(9) -0.010(8) -0.007(9) -0.017(8)
N6 0.056(11) 0.061(10) 0.032(10) -0.023(9) 0.008(8) -0.011(9)
N7 0.063(10) 0.062(12) 0.072(12) -0.003(9) -0.015(10) 0.008(10)
N8 0.071(11) 0.043(12) 0.145(17) 0.009(11) 0.007(12) 0.004(10)
N9 0.068(15) 0.063(13) 0.161(19) 0.023(12) -0.009(13) 0.025(10)
N10 0.042(10) 0.034(10) 0.046(10) 0.004(8) 0.003(9) -0.002(8)
N11 0.038(4) 0.038(4) 0.038(4) -0.0002(11) -0.0001(11) 0.0002(11)
N12 0.065(12) 0.030(9) 0.067(12) -0.011(9) 0.023(9) -0.012(9)
N13 0.041(10) 0.044(9) 0.020(8) -0.013(7) 0.002(8) -0.010(7)
N14 0.034(10) 0.035(9) 0.054(10) -0.007(8) 0.001(9) 0.003(7)
N15 0.041(9) 0.068(10) 0.030(9) 0.005(8) 0.001(8) 0.016(8)
N16 0.037(10) 0.034(8) 0.028(8) 0.001(7) -0.013(8) -0.014(7)
N17 0.025(9) 0.045(9) 0.027(8) 0.003(7) 0.008(8) 0.008(7)
N18 0.050(10) 0.048(9) 0.047(10) 0.016(8) 0.019(8) -0.004(8)
N19 0.049(11) 0.097(13) 0.046(13) 0.009(10) -0.023(11) -0.031(10)
N20 0.056(11) 0.087(12) 0.017(9) 0.008(9) -0.012(9) -0.014(9)
N21 0.060(12) 0.110(14) 0.063(14) -0.006(10) -0.011(10) -0.031(10)
N22 0.111(14) 0.073(13) 0.024(11) 0.005(11) 0.022(10) 0.016(11)
N23 0.124(16) 0.059(13) 0.061(13) -0.014(11) 0.028(12) -0.011(11)
N24 0.133(16) 0.103(14) 0.040(12) -0.015(10) 0.016(11) -0.012(13)
O1 0.058(8) 0.055(8) 0.033(8) 0.011(6) -0.011(6) 0.002(6)
O2 0.047(7) 0.042(7) 0.045(7) -0.011(6) 0.021(6) 0.004(6)
O3 0.048(8) 0.040(9) 0.036(7) -0.003(6) -0.003(6) -0.009(7)
O4 0.063(8) 0.041(8) 0.045(8) -0.005(7) -0.005(7) -0.004(6)
O5 0.046(9) 0.041(7) 0.050(8) -0.001(6) 0.000(7) 0.015(7)
O6 0.055(9) 0.062(9) 0.048(8) 0.002(6) -0.016(7) 0.000(7)
O7 0.071(9) 0.058(9) 0.053(9) 0.026(7) -0.013(7) -0.005(7)
O8 0.064(8) 0.058(8) 0.047(8) 0.005(6) -0.005(6) -0.007(7)
O9 0.046(8) 0.046(8) 0.048(9) 0.020(7) -0.002(7) 0.002(7)
O10 0.023(7) 0.046(7) 0.046(8) -0.002(6) 0.011(6) 0.010(6)
O11 0.033(7) 0.053(7) 0.035(7) 0.008(6) 0.003(6) 0.004(6)
O12 0.038(8) 0.051(7) 0.035(7) 0.003(6) -0.007(6) 0.003(6)
O13 0.043(8) 0.143(13) 0.070(9) -0.001(9) 0.011(7) -0.014(8)
O14 0.108(11) 0.093(11) 0.088(11) 0.033(8) 0.044(9) 0.007(9)
O17 0.057(8) 0.098(9) 0.021(6) 0.029(6) 0.003(6) -0.006(7)
O18 0.012(3) 0.012(3) 0.011(3) 0.000 0.0000(11) 0.000
O19 0.044(4) 0.045(4) 0.044(4) 0.000 0.0005(11) 0.000

loop_
_atom_type_symbol
_atom_type_description
_atom_type_scat_dispersion_real
_atom_type_scat_dispersion_imag
_atom_type_scat_source
C C 0.0033 0.0016 'International Tables Vol C Tables 4.2.6.8 and 6.1.1.4'
H H 0.0000 0.0000 'International Tables Vol C Tables 4.2.6.8 and 6.1.1.4'
O O 0.0106 0.0060 'International Tables Vol C Tables 4.2.6.8 and 6.1.1.4'
N N 0.0061 0.0033 'International Tables Vol C Tables 4.2.6.8 and 6.1.1.4'
Cl Cl 0.1484 0.1585 'International Tables Vol C Tables 4.2.6.8 and 6.1.1.4'
Co Co 0.3494 0.9721 'International Tables Vol C Tables 4.2.6.8 and 6.1.1.4'
S S 0.1246 0.1234 'International Tables Vol C Tables 4.2.6.8 and 6.1.1.4'

loop_
_geom_angle_atom_site_label_1
_geom_angle_atom_site_label_2
_geom_angle_atom_site_label_3
_geom_angle
_geom_angle_site_symmetry_1
_geom_angle_site_symmetry_3
O2 Co1 O1 93.4(4) . .
O2 Co1 N12 93.5(5) . .
O1 Co1 N12 171.1(6) . .
O2 Co1 N8 171.9(6) . .
O1 Co1 N8 81.0(6) . .
N12 Co1 N8 91.6(6) . .
O2 Co1 S1 83.7(3) . .
O1 Co1 S1 81.3(3) . .
N12 Co1 S1 105.0(5) . .
N8 Co1 S1 101.1(5) . .
O2 Co1 Cl1 84.6(3) . .
O1 Co1 Cl1 82.8(3) . .
N12 Co1 Cl1 92.3(4) . .
N8 Co1 Cl1 88.9(5) . .
S1 Co1 Cl1 159.59(17) . .
O2 Co2 O3 94.6(4) . .
O2 Co2 N6 91.1(5) . .
O3 Co2 N6 170.6(5) . .
O2 Co2 N2 169.8(6) . .
O3 Co2 N2 79.2(5) . .
N6 Co2 N2 94.1(6) . .
O2 Co2 S2 83.7(3) . .
O3 Co2 S2 83.5(4) . .
N6 Co2 S2 104.6(4) . .
N2 Co2 S2 103.4(4) . .
O4 Co3 N1 167.3(5) . .
O4 Co3 O3 93.7(4) . .
N1 Co3 O3 83.5(5) . .
O4 Co3 Cl5 91.7(4) . .
N1 Co3 Cl5 91.4(5) . .
O3 Co3 Cl5 174.6(3) . .
O4 Co3 S3 82.9(4) . .
N1 Co3 S3 108.8(4) . .
O3 Co3 S3 81.2(4) . .
Cl5 Co3 S3 98.7(2) . .
O4 Co3 Cl1 83.9(4) . .
N1 Co3 Cl1 83.4(4) . .
O3 Co3 Cl1 81.2(4) . .
Cl5 Co3 Cl1 100.15(19) . .
S3 Co3 Cl1 157.20(17) . .
O4 Co4 O1 94.3(4) . .
O4 Co4 N7 171.7(6) . .
O1 Co4 N7 84.5(6) . .
O4 Co4 O13 91.4(5) . .
O1 Co4 O13 174.1(5) . .
N7 Co4 O13 89.6(6) . .
O4 Co4 S4 82.9(4) . .
O1 Co4 S4 80.9(3) . .
N7 Co4 S4 105.0(4) . .
O13 Co4 S4 101.3(4) . .
O4 Co4 Cl1 85.3(4) . .
O1 Co4 Cl1 81.9(3) . .
N7 Co4 Cl1 86.4(4) . .
O13 Co4 Cl1 97.1(3) . .
S4 Co4 Cl1 158.35(18) . .
O5 Co5 O8 95.5(4) . .
O5 Co5 N15 92.1(5) . .
O8 Co5 N15 171.5(5) . .
O5 Co5 N20 171.1(5) . .
O8 Co5 N20 81.2(5) . .
N15 Co5 N20 90.7(6) . .
O5 Co5 S8 82.4(4) . .
O8 Co5 S8 81.8(4) . .
N15 Co5 S8 103.0(4) . .
N20 Co5 S8 105.2(4) . .
O5 Co5 Cl2 84.0(4) . .
O8 Co5 Cl2 82.5(3) . .
N15 Co5 Cl2 94.6(4) . .
N20 Co5 Cl2 87.4(4) . .
S8 Co5 Cl2 158.04(17) . .
O5 Co6 O6 92.4(4) . .
O5 Co6 N18 94.0(5) . .
O6 Co6 N18 169.7(5) . .
O5 Co6 N23 170.9(6) . .
O6 Co6 N23 82.2(6) . .
N18 Co6 N23 90.3(6) . .
O5 Co6 S5 82.0(4) . .
O6 Co6 S5 81.2(4) . .
N18 Co6 S5 107.7(4) . .
N23 Co6 S5 104.3(5) . .
O5 Co6 Cl2 83.5(4) . .
O6 Co6 Cl2 81.1(4) . .
N18 Co6 Cl2 91.6(4) . .
N23 Co6 Cl2 88.4(5) . .
S5 Co6 Cl2 156.55(18) . .
O7 Co7 O6 94.9(5) . .
O7 Co7 N22 172.4(6) . .
O6 Co7 N22 83.1(6) . .
O7 Co7 O14 92.3(5) . .
O6 Co7 O14 172.2(5) . .
N22 Co7 O14 89.4(7) . .
O7 Co7 S6 83.0(4) . .
O6 Co7 S6 82.7(4) . .
N22 Co7 S6 103.9(5) . .
O14 Co7 S6 101.3(4) . .
O7 Co7 Cl2 84.3(4) . .
O6 Co7 Cl2 82.6(4) . .
N22 Co7 Cl2 88.2(5) . .
O14 Co7 Cl2 95.0(4) . .
S6 Co7 Cl2 159.7(2) . .
O7 Co8 N19 163.9(6) . .
O7 Co8 O8 91.2(5) . .
N19 Co8 O8 81.1(6) . .
O7 Co8 Cl4 94.4(4) . .
N19 Co8 Cl4 93.6(6) . .
O8 Co8 Cl4 174.4(3) . .
O7 Co8 S7 84.2(4) . .
N19 Co8 S7 108.4(5) . .
O8 Co8 S7 81.2(4) . .
Cl4 Co8 S7 99.0(2) . .
O9 Co9 O9 101.8(6) 7_565 .
O9 Co9 N11 169.0(5) 7_565 .
O9 Co9 N11 88.2(4) . .
O9 Co9 N11 88.2(4) 7_565 7_565
O9 Co9 N11 169.0(5) . 7_565
N11 Co9 N11 81.6(7) . 7_565
O9 Co9 S9 83.0(4) 7_565 .
O9 Co9 S9 83.0(4) . .
N11 Co9 S9 102.9(4) . .
N11 Co9 S9 102.9(4) 7_565 .
O9 Co10 O10 96.9(4) . .
O9 Co10 O16 96.1(5) . .
O10 Co10 O16 98.0(4) . .
O9 Co10 N14 173.4(5) . .
O10 Co10 N14 87.9(4) . .
O16 Co10 N14 78.7(5) . .
O9 Co10 N5 93.1(5) . .
O10 Co10 N5 168.5(5) . .
O16 Co10 N5 75.2(5) . .
N14 Co10 N5 81.7(5) . .
O9 Co10 S10 82.5(4) . .
O10 Co10 S10 84.2(3) . .
O16 Co10 S10 177.5(3) . .
N14 Co10 S10 102.5(4) . .
N5 Co10 S10 102.8(4) . .
O15 Co11 O10 96.9(4) . .
O15 Co11 O10 96.9(4) . 7_565
O10 Co11 O10 93.7(6) . 7_565
O15 Co11 N17 80.8(5) . 7_565
O10 Co11 N17 175.0(5) . 7_565
O10 Co11 N17 90.9(4) 7_565 7_565
O15 Co11 N17 80.8(5) . .
O10 Co11 N17 90.9(4) . .
O10 Co11 N17 175.0(5) 7_565 .
N17 Co11 N17 84.3(7) 7_565 .
O15 Co11 S11 178.8(5) . .
O10 Co11 S11 83.9(3) . .
O10 Co11 S11 83.9(3) 7_565 .
N17 Co11 S11 98.4(4) 7_565 .
N17 Co11 S11 98.4(4) . .
O11 Co12 O11 91.9(5) . 7_565
O11 Co12 O15 96.3(4) . .
O11 Co12 O15 96.3(4) 7_565 .
O11 Co12 N16 173.9(4) . 7_565
O11 Co12 N16 93.9(4) 7_565 7_565
O15 Co12 N16 81.1(5) . 7_565
O11 Co12 N16 93.9(4) . .
O11 Co12 N16 173.9(4) 7_565 .
O15 Co12 N16 81.1(5) . .
N16 Co12 N16 80.2(6) 7_565 .
O11 Co12 S12 83.5(3) . .
O11 Co12 S12 83.5(3) 7_565 .
O15 Co12 S12 179.8(5) . .
N16 Co12 S12 99.1(4) 7_565 .
N16 Co12 S12 99.1(4) . .
O12 Co13 O11 97.7(4) . .
O12 Co13 N13 175.5(5) . .
O11 Co13 N13 85.6(4) . .
O12 Co13 N4 93.6(4) . .
O11 Co13 N4 168.7(4) . .
N13 Co13 N4 83.1(5) . .
O12 Co13 O16 96.9(4) . .
O11 Co13 O16 101.7(4) . .
N13 Co13 O16 79.4(5) . .
N4 Co13 O16 77.0(5) . .
O12 Co13 S13 82.6(3) . .
O11 Co13 S13 85.3(4) . .
N13 Co13 S13 100.8(4) . .
N4 Co13 S13 96.0(5) . .
O16 Co13 S13 172.9(3) . .
O12 Co14 O12 96.6(6) 7_565 .
O12 Co14 N10 172.0(5) 7_565 .
O12 Co14 N10 91.1(5) . .
O12 Co14 N10 91.1(5) 7_565 7_565
O12 Co14 N10 172.0(5) . 7_565
N10 Co14 N10 81.2(7) . 7_565
O12 Co14 S14 84.1(3) 7_565 .
O12 Co14 S14 84.1(3) . .
N10 Co14 S14 99.0(4) . .
N10 Co14 S14 99.0(4) 7_565 .
N21 Co15 N3 109.7(7) . .
N21 Co15 O17 100.5(6) . .
N3 Co15 O17 111.9(5) . .
N21 Co15 Cl3 114.3(5) . .
N3 Co15 Cl3 106.5(5) . .
O17 Co15 Cl3 113.9(3) . .
Co17 Co16 N24 82.5(7) . .
Co17 Co16 N24 82.5(8) . 7_565
N24 Co16 N24 109.1(11) . 7_565
Co17 Co16 O18 44.3(9) . .
N24 Co16 O18 107.6(6) . .
N24 Co16 O18 107.6(6) 7_565 .
Co17 Co16 O19 154.8(10) . .
N24 Co16 O19 111.0(6) . .
N24 Co16 O19 111.0(6) 7_565 .
O18 Co16 O19 110.4(5) . .
Co16 Co17 O18 101.8(14) . .
Co16 Co17 N24 63.3(8) . .
O18 Co17 N24 126.2(8) . .
Co16 Co17 N24 63.3(8) . 7_565
O18 Co17 N24 126.2(8) . 7_565
N24 Co17 N24 94.5(13) . 7_565
C12 S1 C2 104.0(8) . .
C12 S1 Co1 92.5(6) . .
C2 S1 Co1 92.6(7) . .
C8 S2 C18 104.2(7) . .
C8 S2 Co2 93.6(7) . .
C18 S2 Co2 93.7(7) . .
C24 S3 C14 99.5(8) . .
C24 S3 Co3 94.0(8) . .
C14 S3 Co3 95.9(8) . .
C20 S4 C6 104.1(8) . .
C20 S4 Co4 92.5(7) . .
C6 S4 Co4 92.9(7) . .
C36 S5 C26 102.5(9) . .
C36 S5 Co6 94.2(8) . .
C26 S5 Co6 94.4(8) . .
C32 S6 C42 103.2(11) . .
C32 S6 Co7 93.9(9) . .
C42 S6 Co7 92.4(8) . .
C38 S7 C48 104.0(11) . .
C38 S7 Co8 93.4(9) . .
C48 S7 Co8 95.1(7) . .
C30 S8 C44 104.1(8) . .
C30 S8 Co5 93.6(9) . .
C44 S8 Co5 94.6(6) . .
C50 S9 C50 101.1(12) 7_565 .
C50 S9 Co9 94.6(9) 7_565 .
C50 S9 Co9 94.6(9) . .
C56 S10 C54 99.6(8) . .
C56 S10 Co10 94.8(7) . .
C54 S10 Co10 96.3(9) . .
C60 S11 C60 98.2(11) . 7_565
C60 S11 Co11 96.1(7) . .
C60 S11 Co11 96.1(7) 7_565 .
C62 S12 C62 100.0(13) . 7_565
C62 S12 Co12 95.1(8) . .
C62 S12 Co12 95.1(8) 7_565 .
C66 S13 C68 106.8(8) . .
C66 S13 Co13 92.8(7) . .
C68 S13 Co13 95.7(7) . .
C72 S14 C72 109.0(11) 7_565 .
C72 S14 Co14 93.2(6) 7_565 .
C72 S14 Co14 93.2(6) . .
S15B S15A C127 84.9(18) . .
S15B S15A S16A 167.5(19) . .
C127 S15A S16A 104.4(7) . .
S15A S15B C127 62.8(18) . .
S16B S16A C123 82.4(14) . .
S16B S16A S15A 172.8(14) . .
C123 S16A S15A 104.8(7) . .
S16A S16B C123 63.7(14) . .
C121 S17 S18 102.1(6) . .
C133 S18 S17 103.6(7) . .
C129 S19 S20 104.7(8) . .
C131 S20 S19 100.5(7) . .
S21B S21A S21A 78.0(5) . 7_565
S21B S21A C135 72.1(9) . .
S21A S21A C135 125.7(8) 7_565 .
S21B S21A S21B 29.5(5) . 7_565
S21A S21A S21B 48.5(4) 7_565 7_565
C135 S21A S21B 93.4(9) . 7_565
S21B S21B S21A 102.0(5) 7_565 .
S21B S21B C135 133.7(8) 7_565 .
S21A S21B C135 59.5(8) . .
S21B S21B S21A 48.5(4) 7_565 7_565
S21A S21B S21A 53.4(7) . 7_565
C135 S21B S21A 100.3(9) . 7_565
S22B S22A S22A 79.8(5) . 7_565
S22B S22A C125 71.1(12) . .
S22A S22A C125 120.5(11) 7_565 .
S22B S22A S22B 30.0(6) . 7_565
S22A S22A S22B 49.9(4) 7_565 7_565
C125 S22A S22B 90.3(12) . 7_565
S22B S22B S22A 100.2(5) 7_565 .
S22B S22B C125 127.0(9) 7_565 .
S22A S22B C125 58.9(10) . .
S22B S22B S22A 49.9(4) 7_565 7_565
S22A S22B S22A 50.3(8) . 7_565
C125 S22B S22A 94.0(10) . 7_565
Co1 Cl1 Co4 75.59(14) . .
Co1 Cl1 Co3 120.90(16) . .
Co4 Cl1 Co3 75.64(13) . .
Co7 Cl2 Co5 120.17(18) . .
Co7 Cl2 Co6 74.72(14) . .
Co5 Cl2 Co6 77.84(14) . .
O1 C1 C2 122.9(18) . .
O1 C1 C6 119.6(18) . .
C2 C1 C6 117.4(18) . .
C1 C2 C3 122.0(19) . .
C1 C2 S1 120.1(15) . .
C3 C2 S1 117.9(15) . .
C2 C3 C4 120.7(19) . .
C2 C3 H3 119.6 . .
C4 C3 H3 119.6 . .
C5 C4 C3 119.5(18) . .
C5 C4 C73 117(2) . .
C3 C4 C73 124(2) . .
C4 C5 C6 118.2(18) . .
C4 C5 H5 120.9 . .
C6 C5 H5 120.9 . .
C5 C6 C1 122.0(18) . .
C5 C6 S4 118.3(15) . .
C1 C6 S4 119.5(16) . .
O2 C7 C8 122.9(17) . .
O2 C7 C12 122.1(17) . .
C8 C7 C12 114.9(17) . .
C9 C8 C7 123.1(17) . .
C9 C8 S2 118.7(14) . .
C7 C8 S2 118.1(15) . .
C8 C9 C10 121.6(17) . .
C8 C9 H9 119.2 . .
C10 C9 H9 119.2 . .
C11 C10 C9 116.7(17) . .
C11 C10 C74 122(2) . .
C9 C10 C74 121(2) . .
C10 C11 C12 122.9(17) . .
C10 C11 H11 118.6 . .
C12 C11 H11 118.6 . .
C11 C12 C7 120.6(16) . .
C11 C12 S1 119.8(14) . .
C7 C12 S1 119.6(13) . .
O3 C13 C18 122.0(17) . .
O3 C13 C14 121.4(16) . .
C18 C13 C14 116.6(16) . .
C15 C14 C13 119.5(16) . .
C15 C14 S3 123.0(15) . .
C13 C14 S3 117.5(15) . .
C16 C15 C14 123.1(17) . .
C16 C15 H15 118.4 . .
C14 C15 H15 118.4 . .
C15 C16 C17 118.7(18) . .
C15 C16 C75 119(2) . .
C17 C16 C75 122.1(19) . .
C18 C17 C16 119.0(17) . .
C18 C17 H17 120.5 . .
C16 C17 H17 120.5 . .
C17 C18 C13 122.9(16) . .
C17 C18 S2 119.0(14) . .
C13 C18 S2 118.1(15) . .
O4 C19 C20 121.3(18) . .
O4 C19 C24 122.5(15) . .
C20 C19 C24 116.0(17) . .
C19 C20 C21 121.1(17) . .
C19 C20 S4 119.4(16) . .
C21 C20 S4 119.5(16) . .
C22 C21 C20 122.3(17) . .
C22 C21 H21 118.9 . .
C20 C21 H21 118.9 . .
C21 C22 C23 117.0(17) . .
C21 C22 C76 124(2) . .
C23 C22 C76 119(2) . .
C22 C23 C24 124.0(18) . .
C22 C23 H23 118.0 . .
C24 C23 H23 118.0 . .
C23 C24 C19 119.6(16) . .
C23 C24 S3 122.5(16) . .
C19 C24 S3 117.9(14) . .
O5 C25 C30 121.5(18) . .
O5 C25 C26 121(2) . .
C30 C25 C26 117.3(17) . .
C27 C26 C25 122.0(17) . .
C27 C26 S5 118.9(17) . .
C25 C26 S5 119.0(17) . .
C26 C27 C28 121.2(17) . .
C26 C27 H27 119.4 . .
C28 C27 H27 119.4 . .
C29 C28 C27 117.2(17) . .
C29 C28 C77 118.8(19) . .
C27 C28 C77 124(2) . .
C30 C29 C28 121.3(17) . .
C30 C29 H29 119.4 . .
C28 C29 H29 119.4 . .
C29 C30 C25 120.9(18) . .
C29 C30 S8 119.6(18) . .
C25 C30 S8 119.5(17) . .
O6 C31 C36 123.9(17) . .
O6 C31 C32 119.3(18) . .
C36 C31 C32 116.7(19) . .
C33 C32 C31 119(2) . .
C33 C32 S6 122.3(19) . .
C31 C32 S6 119.1(18) . .
C34 C33 C32 123(2) . .
C34 C33 H33 118.4 . .
C32 C33 H33 118.4 . .
C33 C34 C35 117(2) . .
C33 C34 C78 125(2) . .
C35 C34 C78 118(2) . .
C36 C35 C34 121(2) . .
C36 C35 H35 119.3 . .
C34 C35 H35 119.3 . .
C35 C36 C31 122.0(19) . .
C35 C36 S5 120.8(18) . .
C31 C36 S5 117.1(16) . .
O7 C37 C42 118(2) . .
O7 C37 C38 121(2) . .
C42 C37 C38 121(2) . .
C37 C38 C39 117(2) . .
C37 C38 S7 121(2) . .
C39 C38 S7 121(2) . .
C40 C39 C38 126(3) . .
C40 C39 H39 116.9 . .
C38 C39 H39 116.9 . .
C39 C40 C41 113(2) . .
C39 C40 C79 110(3) . .
C41 C40 C79 137(3) . .
C42 C41 C40 123(3) . .
C42 C41 H41 118.6 . .
C40 C41 H41 118.6 . .
C37 C42 C41 119(2) . .
C37 C42 S6 123.0(17) . .
C41 C42 S6 118(2) . .
O8 C43 C48 118.7(17) . .
O8 C43 C44 120.4(18) . .
C48 C43 C44 120.8(19) . .
C45 C44 C43 121.5(18) . .
C45 C44 S8 119.1(15) . .
C43 C44 S8 119.3(15) . .
C46 C45 C44 118(2) . .
C46 C45 H45 120.9 . .
C44 C45 H45 120.9 . .
C45 C46 C47 121(2) . .
C45 C46 C80 120(3) . .
C47 C46 C80 119(3) . .
C46 C47 C48 122(2) . .
C46 C47 H47 119.2 . .
C48 C47 H47 119.2 . .
C43 C48 C47 116(2) . .
C43 C48 S7 121.0(16) . .
C47 C48 S7 122.6(17) . .
O9 C49 C54 123(2) . .
O9 C49 C50 120(2) . .
C54 C49 C50 116.4(19) . .
C49 C50 C51 121.0(18) . .
C49 C50 S9 121.0(17) . .
C51 C50 S9 117.8(19) . .
C50 C51 C52 119.9(18) . .
C50 C51 H51 120.0 . .
C52 C51 H51 120.0 . .
C53 C52 C51 119(2) . .
C53 C52 C81 124(3) . .
C51 C52 C81 118(3) . .
C52 C53 C54 120(2) . .
C52 C53 H53 120.1 . .
C54 C53 H53 120.1 . .
C49 C54 C53 124.1(19) . .
C49 C54 S10 118.3(17) . .
C53 C54 S10 117.5(18) . .
O10 C55 C56 124.3(16) . .
O10 C55 C60 123.7(15) . .
C56 C55 C60 112.0(18) . .
C55 C56 C57 124.7(18) . .
C55 C56 S10 119.5(15) . .
C57 C56 S10 115.7(16) . .
C58 C57 C56 121(2) . .
C58 C57 H57 119.6 . .
C56 C57 H57 119.6 . .
C57 C58 C59 119(2) . .
C57 C58 C82 130(2) . .
C59 C58 C82 110(2) . .
C60 C59 C58 118(2) . .
C60 C59 H59 121.0 . .
C58 C59 H59 121.0 . .
C59 C60 C55 124.8(18) . .
C59 C60 S11 117.0(16) . .
C55 C60 S11 118.2(14) . .
O11 C61 C66 122.4(15) . .
O11 C61 C62 121.8(15) . .
C66 C61 C62 115.8(18) . .
C61 C62 C63 123(2) . .
C61 C62 S12 120.9(16) . .
C63 C62 S12 116.6(17) . .
C64 C63 C62 123(2) . .
C64 C63 H63 118.5 . .
C62 C63 H63 118.5 . .
C63 C64 C65 114(2) . .
C63 C64 C83 123(2) . .
C65 C64 C83 122(2) . .
C64 C65 C66 121(2) . .
C64 C65 H65 119.3 . .
C66 C65 H65 119.3 . .
C61 C66 C65 121.6(18) . .
C61 C66 S13 121.7(15) . .
C65 C66 S13 116.6(16) . .
O12 C67 C72 123.5(17) . .
O12 C67 C68 121.0(16) . .
C72 C67 C68 115.5(17) . .
C69 C68 C67 123.0(17) . .
C69 C68 S13 119.0(15) . .
C67 C68 S13 117.8(14) . .
C68 C69 C70 119.1(18) . .
C68 C69 H69 120.5 . .
C70 C69 H69 120.5 . .
C69 C70 C71 120.2(18) . .
C69 C70 C84 119.1(19) . .
C71 C70 C84 121(2) . .
C72 C71 C70 118.6(18) . .
C72 C71 H71 120.7 . .
C70 C71 H71 120.7 . .
C67 C72 C71 123.5(17) . .
C67 C72 S14 119.6(15) . .
C71 C72 S14 116.8(14) . .
C87 C73 C85 114(4) . .
C87 C73 C86 104(4) . .
C85 C73 C86 108(3) . .
C87 C73 C4 110(3) . .
C85 C73 C4 112(3) . .
C86 C73 C4 109(3) . .
C88 C74 C10 116(2) . .
C88 C74 C89 111(2) . .
C10 C74 C89 114(2) . .
C88 C74 C90 106(2) . .
C10 C74 C90 109(2) . .
C89 C74 C90 98(2) . .
C93 C75 C91 111(2) . .
C93 C75 C16 110(2) . .
C91 C75 C16 112(2) . .
C93 C75 C92 108(2) . .
C91 C75 C92 105(2) . .
C16 C75 C92 109.7(19) . .
C94 C76 C22 107(2) . .
C94 C76 C96 107(2) . .
C22 C76 C96 107(2) . .
C94 C76 C95 115(2) . .
C22 C76 C95 111(2) . .
C96 C76 C95 109(2) . .
C98 C77 C97 109(2) . .
C98 C77 C99 114(2) . .
C97 C77 C99 106(2) . .
C98 C77 C28 109(2) . .
C97 C77 C28 111(2) . .
C99 C77 C28 108(2) . .
C100 C78 C102 116(3) . .
C100 C78 C34 116(3) . .
C102 C78 C34 110(2) . .
C100 C78 C101 101(2) . .
C102 C78 C101 107(2) . .
C34 C78 C101 105(2) . .
C104 C79 C105 114.0(10) . .
C104 C79 C103 112.8(10) . .
C105 C79 C103 112.7(10) . .
C104 C79 C40 93(3) . .
C105 C79 C40 110(3) . .
C103 C79 C40 112.9(10) . .
C108 C80 C107 102(4) . .
C108 C80 C106 116(4) . .
C107 C80 C106 109(4) . .
C108 C80 C46 110(3) . .
C107 C80 C46 108(3) . .
C106 C80 C46 112(3) . .
C111 C81 C110 125(4) . .
C111 C81 C109 103(4) . .
C110 C81 C109 94(3) . .
C111 C81 C52 120(3) . .
C110 C81 C52 102(3) . .
C109 C81 C52 110(3) . .
C112 C82 C113 115.1(11) . .
C112 C82 C114 122(3) . .
C113 C82 C114 110(3) . .
C112 C82 C58 99(2) . .
C113 C82 C58 110(3) . .
C114 C82 C58 99(2) . .
C117 C83 C115 113.6(11) . .
C117 C83 C116 115(3) . .
C115 C83 C116 107(3) . .
C117 C83 C64 104(3) . .
C115 C83 C64 108(3) . .
C116 C83 C64 109(2) . .
C118 C84 C119 119(2) . .
C118 C84 C70 117(2) . .
C119 C84 C70 111(2) . .
C118 C84 C120 98.6(19) . .
C119 C84 C120 100(2) . .
C70 C84 C120 109(2) . .
C73 C85 H85A 109.5 . .
C73 C85 H85B 109.5 . .
H85A C85 H85B 109.5 . .
C73 C85 H85C 109.5 . .
H85A C85 H85C 109.5 . .
H85B C85 H85C 109.5 . .
C73 C86 H86A 109.5 . .
C73 C86 H86B 109.5 . .
H86A C86 H86B 109.5 . .
C73 C86 H86C 109.5 . .
H86A C86 H86C 109.5 . .
H86B C86 H86C 109.5 . .
C73 C87 H87A 109.5 . .
C73 C87 H87B 109.5 . .
H87A C87 H87B 109.5 . .
C73 C87 H87C 109.5 . .
H87A C87 H87C 109.5 . .
H87B C87 H87C 109.5 . .
C74 C88 H88A 109.5 . .
C74 C88 H88B 109.5 . .
H88A C88 H88B 109.5 . .
C74 C88 H88C 109.5 . .
H88A C88 H88C 109.5 . .
H88B C88 H88C 109.5 . .
C74 C89 H89A 109.5 . .
C74 C89 H89B 109.5 . .
H89A C89 H89B 109.5 . .
C74 C89 H89C 109.5 . .
H89A C89 H89C 109.5 . .
H89B C89 H89C 109.5 . .
C74 C90 H90A 109.5 . .
C74 C90 H90B 109.5 . .
H90A C90 H90B 109.5 . .
C74 C90 H90C 109.5 . .
H90A C90 H90C 109.5 . .
H90B C90 H90C 109.5 . .
C75 C91 H91A 109.5 . .
C75 C91 H91B 109.5 . .
H91A C91 H91B 109.5 . .
C75 C91 H91C 109.5 . .
H91A C91 H91C 109.5 . .
H91B C91 H91C 109.5 . .
C75 C92 H92A 109.5 . .
C75 C92 H92B 109.5 . .
H92A C92 H92B 109.5 . .
C75 C92 H92C 109.5 . .
H92A C92 H92C 109.5 . .
H92B C92 H92C 109.5 . .
C75 C93 H93A 109.5 . .
C75 C93 H93B 109.5 . .
H93A C93 H93B 109.5 . .
C75 C93 H93C 109.5 . .
H93A C93 H93C 109.5 . .
H93B C93 H93C 109.5 . .
C76 C94 H94A 109.5 . .
C76 C94 H94B 109.5 . .
H94A C94 H94B 109.5 . .
C76 C94 H94C 109.5 . .
H94A C94 H94C 109.5 . .
H94B C94 H94C 109.5 . .
C76 C95 H95A 109.5 . .
C76 C95 H95B 109.5 . .
H95A C95 H95B 109.5 . .
C76 C95 H95C 109.5 . .
H95A C95 H95C 109.5 . .
H95B C95 H95C 109.5 . .
C76 C96 H96A 109.5 . .
C76 C96 H96B 109.5 . .
H96A C96 H96B 109.5 . .
C76 C96 H96C 109.5 . .
H96A C96 H96C 109.5 . .
H96B C96 H96C 109.5 . .
C77 C97 H97A 109.5 . .
C77 C97 H97B 109.5 . .
H97A C97 H97B 109.5 . .
C77 C97 H97C 109.5 . .
H97A C97 H97C 109.5 . .
H97B C97 H97C 109.5 . .
C77 C98 H98A 109.5 . .
C77 C98 H98B 109.5 . .
H98A C98 H98B 109.5 . .
C77 C98 H98C 109.5 . .
H98A C98 H98C 109.5 . .
H98B C98 H98C 109.5 . .
C77 C99 H99A 109.5 . .
C77 C99 H99B 109.5 . .
H99A C99 H99B 109.5 . .
C77 C99 H99C 109.5 . .
H99A C99 H99C 109.5 . .
H99B C99 H99C 109.5 . .
C78 C100 H10A 109.5 . .
C78 C100 H10B 109.5 . .
H10A C100 H10B 109.5 . .
C78 C100 H10C 109.5 . .
H10A C100 H10C 109.5 . .
H10B C100 H10C 109.5 . .
C78 C101 H12A 109.5 . .
C78 C101 H12B 109.5 . .
H12A C101 H12B 109.5 . .
C78 C101 H12C 109.5 . .
H12A C101 H12C 109.5 . .
H12B C101 H12C 109.5 . .
C78 C102 H13A 109.5 . .
C78 C102 H13B 109.5 . .
H13A C102 H13B 109.5 . .
C78 C102 H13C 109.5 . .
H13A C102 H13C 109.5 . .
H13B C102 H13C 109.5 . .
C79 C103 H14A 109.5 . .
C79 C103 H14B 109.5 . .
H14A C103 H14B 109.5 . .
C79 C103 H14C 109.5 . .
H14A C103 H14C 109.5 . .
H14B C103 H14C 109.5 . .
C79 C104 H16A 109.5 . .
C79 C104 H16B 109.5 . .
H16A C104 H16B 109.5 . .
C79 C104 H16C 109.5 . .
H16A C104 H16C 109.5 . .
H16B C104 H16C 109.5 . .
C79 C105 H18A 109.5 . .
C79 C105 H18B 109.5 . .
H18A C105 H18B 109.5 . .
C79 C105 H18C 109.5 . .
H18A C105 H18C 109.5 . .
H18B C105 H18C 109.5 . .
C80 C106 H19A 109.5 . .
C80 C106 H19B 109.5 . .
H19A C106 H19B 109.5 . .
C80 C106 H19C 109.5 . .
H19A C106 H19C 109.5 . .
H19B C106 H19C 109.5 . .
C80 C107 H20A 109.5 . .
C80 C107 H20B 109.5 . .
H20A C107 H20B 109.5 . .
C80 C107 H20C 109.5 . .
H20A C107 H20C 109.5 . .
H20B C107 H20C 109.5 . .
C80 C108 H22A 109.5 . .
C80 C108 H22B 109.5 . .
H22A C108 H22B 109.5 . .
C80 C108 H22C 109.5 . .
H22A C108 H22C 109.5 . .
H22B C108 H22C 109.5 . .
C81 C109 H24A 109.5 . .
C81 C109 H24B 109.5 . .
H24A C109 H24B 109.5 . .
C81 C109 H24C 109.5 . .
H24A C109 H24C 109.5 . .
H24B C109 H24C 109.5 . .
C81 C110 H25A 109.5 . .
C81 C110 H25B 109.5 . .
H25A C110 H25B 109.5 . .
C81 C110 H25C 109.5 . .
H25A C110 H25C 109.5 . .
H25B C110 H25C 109.5 . .
C81 C111 H26A 109.5 . .
C81 C111 H26B 109.5 . .
H26A C111 H26B 109.5 . .
C81 C111 H26C 109.5 . .
H26A C111 H26C 109.5 . .
H26B C111 H26C 109.5 . .
C82 C112 H28A 109.5 . .
C82 C112 H28B 109.5 . .
H28A C112 H28B 109.5 . .
C82 C112 H28C 109.5 . .
H28A C112 H28C 109.5 . .
H28B C112 H28C 109.5 . .
C82 C113 H30A 109.5 . .
C82 C113 H30B 109.5 . .
H30A C113 H30B 109.5 . .
C82 C113 H30C 109.5 . .
H30A C113 H30C 109.5 . .
H30B C113 H30C 109.5 . .
C82 C114 H31A 109.5 . .
C82 C114 H31B 109.5 . .
H31A C114 H31B 109.5 . .
C82 C114 H31C 109.5 . .
H31A C114 H31C 109.5 . .
H31B C114 H31C 109.5 . .
C83 C115 H32A 109.5 . .
C83 C115 H32B 109.5 . .
H32A C115 H32B 109.5 . .
C83 C115 H32C 109.5 . .
H32A C115 H32C 109.5 . .
H32B C115 H32C 109.5 . .
C83 C116 H34A 109.5 . .
C83 C116 H34B 109.5 . .
H34A C116 H34B 109.5 . .
C83 C116 H34C 109.5 . .
H34A C116 H34C 109.5 . .
H34B C116 H34C 109.5 . .
C83 C117 H36A 109.5 . .
C83 C117 H36B 109.5 . .
H36A C117 H36B 109.5 . .
C83 C117 H36C 109.5 . .
H36A C117 H36C 109.5 . .
H36B C117 H36C 109.5 . .
C84 C118 H37A 109.5 . .
C84 C118 H37B 109.5 . .
H37A C118 H37B 109.5 . .
C84 C118 H37C 109.5 . .
H37A C118 H37C 109.5 . .
H37B C118 H37C 109.5 . .
C84 C119 H38A 109.5 . .
C84 C119 H38B 109.5 . .
H38A C119 H38B 109.5 . .
C84 C119 H38C 109.5 . .
H38A C119 H38C 109.5 . .
H38B C119 H38C 109.5 . .
C84 C120 H40A 109.5 . .
C84 C120 H40B 109.5 . .
H40A C120 H40B 109.5 . .
C84 C120 H40C 109.5 . .
H40A C120 H40C 109.5 . .
H40B C120 H40C 109.5 . .
N2 C121 N3 113.3(16) . .
N2 C121 S17 120.4(19) . .
N3 C121 S17 125.7(18) . .
N1 C122 N3 109.7(18) . .
N1 C122 H122 125.1 . .
N3 C122 H122 125.1 . .
N5 C123 N6 113.9(16) . .
N5 C123 S16A 123.7(17) . .
N6 C123 S16A 121.0(17) . .
N5 C123 S16B 124.6(18) . .
N6 C123 S16B 115.8(17) . .
S16A C123 S16B 33.9(8) . .
N4 C124 N6 113.3(15) . .
N4 C124 H124 123.4 . .
N6 C124 H124 123.4 . .
N9 C125 N8 115(2) . .
N9 C125 S22A 119(2) . .
N8 C125 S22A 118(2) . .
N9 C125 S22B 123(2) . .
N8 C125 S22B 116(2) . .
S22A C125 S22B 50.0(8) . .
N7 C126 N9 112(2) . .
N7 C126 H126 124.1 . .
N9 C126 H126 124.1 . .
N11 C127 N12 114.3(15) . .
N11 C127 S15A 125.2(15) . .
N12 C127 S15A 118.7(14) . .
N11 C127 S15B 117.5(17) . .
N12 C127 S15B 124.3(16) . .
S15A C127 S15B 32.4(10) . .
N10 C128 N12 111.5(18) . .
N10 C128 H128 124.3 . .
N12 C128 H128 124.3 . .
N14 C129 N15 111.1(17) . .
N14 C129 S19 125.4(18) . .
N15 C129 S19 120.8(17) . .
N13 C130 N15 115.6(16) . .
N13 C130 H130 122.2 . .
N15 C130 H130 122.2 . .
N17 C131 N18 113.0(15) . .
N17 C131 S20 122.8(14) . .
N18 C131 S20 123.8(14) . .
N16 C132 N18 112.6(16) . .
N16 C132 H132 123.7 . .
N18 C132 H132 123.7 . .
N20 C133 N21 111.4(16) . .
N20 C133 S18 124.1(16) . .
N21 C133 S18 124.5(17) . .
N19 C134 N21 114.0(19) . .
N19 C134 H134 123.0 . .
N21 C134 H134 123.0 . .
N23 C135 N24 115(2) . .
N23 C135 S21A 120.0(19) . .
N24 C135 S21A 117.7(19) . .
N23 C135 S21B 115.7(19) . .
N24 C135 S21B 124.4(19) . .
S21A C135 S21B 48.3(7) . .
N22 C136 N24 115(2) . .
N22 C136 H136 122.7 . .
N24 C136 H136 122.7 . .
O14 C137 H42A 109.5 . .
O14 C137 H42B 109.5 . .
H42A C137 H42B 109.5 . .
O14 C137 H42C 109.5 . .
H42A C137 H42C 109.5 . .
H42B C137 H42C 109.5 . .
C122 N1 N2 107.0(15) . .
C122 N1 Co3 133.0(15) . .
N2 N1 Co3 119.6(11) . .
C121 N2 N1 106.4(14) . .
C121 N2 Co2 139.1(15) . .
N1 N2 Co2 111.4(12) . .
C121 N3 C122 103.5(16) . .
C121 N3 Co15 132.4(14) . .
C122 N3 Co15 123.7(15) . .
C124 N4 N5 106.9(13) . .
C124 N4 Co13 128.3(14) . .
N5 N4 Co13 124.7(12) . .
C123 N5 N4 106.5(14) . .
C123 N5 Co10 130.5(15) . .
N4 N5 Co10 121.7(11) . .
C124 N6 C123 99.3(14) . .
C124 N6 Co2 124.3(13) . .
C123 N6 Co2 136.1(14) . .
C126 N7 N8 106.2(17) . .
C126 N7 Co4 139.1(15) . .
N8 N7 Co4 114.5(13) . .
C125 N8 N7 103.4(17) . .
C125 N8 Co1 139.5(16) . .
N7 N8 Co1 116.8(13) . .
C125 N9 C126 103.2(19) . .
C128 N10 N11 108.5(15) . .
C128 N10 Co14 124.1(14) . .
N11 N10 Co14 127.3(12) . .
C127 N11 N10 104.1(13) . .
C127 N11 Co9 132.2(13) . .
N10 N11 Co9 123.5(11) . .
C127 N12 C128 101.7(16) . .
C127 N12 Co1 132.5(14) . .
C128 N12 Co1 125.3(15) . .
C130 N13 N14 106.0(14) . .
C130 N13 Co13 129.8(13) . .
N14 N13 Co13 123.2(10) . .
C129 N14 N13 105.6(15) . .
C129 N14 Co10 130.2(14) . .
N13 N14 Co10 124.2(10) . .
C130 N15 C129 101.7(15) . .
C130 N15 Co5 127.8(12) . .
C129 N15 Co5 128.9(13) . .
C132 N16 N17 107.3(13) . .
C132 N16 Co12 131.0(13) . .
N17 N16 Co12 121.6(9) . .
C131 N17 N16 104.9(13) . .
C131 N17 Co11 134.1(12) . .
N16 N17 Co11 120.1(9) . .
C132 N18 C131 101.9(14) . .
C132 N18 Co6 128.8(12) . .
C131 N18 Co6 128.5(12) . .
C134 N19 N20 105.9(15) . .
C134 N19 Co8 131.2(16) . .
N20 N19 Co8 122.9(13) . .
C133 N20 N19 109.6(14) . .
C133 N20 Co5 136.7(14) . .
N19 N20 Co5 113.3(11) . .
C133 N21 C134 99.0(16) . .
C133 N21 Co15 136.3(15) . .
C134 N21 Co15 124.6(16) . .
C136 N22 N23 105.6(18) . .
C136 N22 Co7 136.5(17) . .
N23 N22 Co7 117.8(13) . .
C135 N23 N22 105.0(17) . .
C135 N23 Co6 141.0(17) . .
N22 N23 Co6 114.0(13) . .
C135 N24 C136 99.8(19) . .
C135 N24 Co16 134.9(17) . .
C136 N24 Co16 124.2(17) . .
C135 N24 Co17 122.0(17) . .
C136 N24 Co17 130.1(16) . .
Co16 N24 Co17 34.1(6) . .
C1 O1 Co4 120.7(11) . .
C1 O1 Co1 117.6(11) . .
Co4 O1 Co1 105.1(5) . .
C7 O2 Co1 121.0(11) . .
C7 O2 Co2 120.9(11) . .
Co1 O2 Co2 116.0(5) . .
C13 O3 Co2 118.1(10) . .
C13 O3 Co3 120.2(10) . .
Co2 O3 Co3 108.6(6) . .
C19 O4 Co4 122.8(11) . .
C19 O4 Co3 121.8(10) . .
Co4 O4 Co3 113.5(7) . .
C25 O5 Co5 122.4(11) . .
C25 O5 Co6 123.0(12) . .
Co5 O5 Co6 113.1(6) . .
C31 O6 Co7 121.5(11) . .
C31 O6 Co6 119.5(11) . .
Co7 O6 Co6 106.4(6) . .
C37 O7 Co8 119.8(13) . .
C37 O7 Co7 123.5(12) . .
Co8 O7 Co7 115.9(6) . .
C43 O8 Co5 120.2(11) . .
C43 O8 Co8 119.9(11) . .
Co5 O8 Co8 108.0(5) . .
C49 O9 Co9 121.2(12) . .
C49 O9 Co10 119.4(12) . .
Co9 O9 Co10 119.5(7) . .
C55 O10 Co10 117.1(10) . .
C55 O10 Co11 117.9(10) . .
Co10 O10 Co11 124.7(6) . .
C61 O11 Co13 117.8(9) . .
C61 O11 Co12 118.3(9) . .
Co13 O11 Co12 123.6(6) . .
C67 O12 Co14 119.0(11) . .
C67 O12 Co13 121.9(11) . .
Co14 O12 Co13 118.0(5) . .
C137 O14 Co7 121.3(16) . .
S23 O15 Co11 121.4(9) . .
S23 O15 Co12 120.8(9) . .
Co11 O15 Co12 117.8(7) . .
S23 O16 Co10 121.7(7) . .
S23 O16 Co13 116.3(7) . .
Co10 O16 Co13 118.3(5) . .
Co17 O18 Co16 33.8(9) . .
O16 S23 O16 158.3(11) . 7_565
O16 S23 O15 100.7(5) . .
O16 S23 O15 100.7(5) 7_565 .

loop_
_geom_bond_atom_site_label_1
_geom_bond_atom_site_label_2
_geom_bond_distance
_geom_bond_site_symmetry_2
Co1 O2 1.979(11) .
Co1 O1 2.054(11) .
Co1 N12 2.106(15) .
Co1 N8 2.121(18) .
Co1 S1 2.486(5) .
Co1 Cl1 2.624(5) .
Co2 O2 1.985(11) .
Co2 O3 2.002(11) .
Co2 N6 2.070(14) .
Co2 N2 2.151(14) .
Co2 S2 2.457(5) .
Co3 O4 1.981(12) .
Co3 N1 2.042(14) .
Co3 O3 2.048(11) .
Co3 Cl5 2.333(6) .
Co3 S3 2.488(5) .
Co3 Cl1 2.716(5) .
Co4 O4 1.971(12) .
Co4 O1 2.034(11) .
Co4 N7 2.105(17) .
Co4 O13 2.220(12) .
Co4 S4 2.515(5) .
Co4 Cl1 2.672(5) .
Co5 O5 1.998(12) .
Co5 O8 2.046(11) .
Co5 N15 2.104(13) .
Co5 N20 2.131(14) .
Co5 S8 2.496(5) .
Co5 Cl2 2.657(5) .
Co6 O5 2.010(12) .
Co6 O6 2.019(12) .
Co6 N18 2.089(13) .
Co6 N23 2.145(16) .
Co6 S5 2.510(5) .
Co6 Cl2 2.666(5) .
Co7 O7 1.989(12) .
Co7 O6 1.994(13) .
Co7 N22 2.095(18) .
Co7 O14 2.103(13) .
Co7 S6 2.504(6) .
Co7 Cl2 2.628(5) .
Co8 O7 1.976(12) .
Co8 N19 2.034(16) .
Co8 O8 2.049(12) .
Co8 Cl4 2.347(6) .
Co8 S7 2.478(6) .
Co9 O9 2.047(12) 7_565
Co9 O9 2.047(12) .
Co9 N11 2.193(13) .
Co9 N11 2.193(13) 7_565
Co9 S9 2.463(7) .
Co10 O9 2.085(11) .
Co10 O10 2.104(11) .
Co10 O16 2.164(11) .
Co10 N14 2.177(14) .
Co10 N5 2.211(14) .
Co10 S10 2.423(5) .
Co11 O15 2.079(16) .
Co11 O10 2.105(11) .
Co11 O10 2.105(11) 7_565
Co11 N17 2.173(13) 7_565
Co11 N17 2.173(12) .
Co11 S11 2.403(6) .
Co12 O11 2.117(11) .
Co12 O11 2.117(11) 7_565
Co12 O15 2.126(16) .
Co12 N16 2.155(13) 7_565
Co12 N16 2.155(13) .
Co12 S12 2.407(6) .
Co13 O12 2.054(10) .
Co13 O11 2.059(11) .
Co13 N13 2.113(14) .
Co13 N4 2.129(13) .
Co13 O16 2.186(11) .
Co13 S13 2.424(5) .
Co14 O12 2.039(10) 7_565
Co14 O12 2.039(10) .
Co14 N10 2.144(14) .
Co14 N10 2.144(14) 7_565
Co14 S14 2.455(7) .
Co15 N21 2.001(16) .
Co15 N3 2.011(16) .
Co15 O17 2.149(8) .
Co15 Cl3 2.227(7) .
Co16 Co17 1.27(2) .
Co16 N24 2.020(18) .
Co16 N24 2.020(18) 7_565
Co16 O18 2.228(12) .
Co16 O19 2.234(15) .
Co17 O18 1.59(2) .
Co17 N24 2.24(2) .
Co17 N24 2.24(2) 7_565
S1 C12 1.769(17) .
S1 C2 1.777(19) .
S2 C8 1.784(18) .
S2 C18 1.797(18) .
S3 C24 1.767(18) .
S3 C14 1.789(19) .
S4 C20 1.777(19) .
S4 C6 1.79(2) .
S5 C36 1.78(2) .
S5 C26 1.784(19) .
S6 C32 1.76(2) .
S6 C42 1.79(3) .
S7 C38 1.73(2) .
S7 C48 1.75(2) .
S8 C30 1.79(2) .
S8 C44 1.796(18) .
S9 C50 1.76(2) 7_565
S9 C50 1.76(2) .
S10 C56 1.771(19) .
S10 C54 1.80(2) .
S11 C60 1.776(18) .
S11 C60 1.776(18) 7_565
S12 C62 1.78(2) .
S12 C62 1.78(2) 7_565
S13 C66 1.78(2) .
S13 C68 1.801(17) .
S14 C72 1.786(17) 7_565
S14 C72 1.786(17) .
S15A S15B 1.06(4) .
S15A C127 1.761(19) .
S15A S16A 2.209(14) .
S15B C127 1.97(4) .
S16A S16B 1.09(3) .
S16A C123 1.75(2) .
S16B C123 1.94(3) .
S17 C121 1.767(19) .
S17 S18 2.034(7) .
S18 C133 1.74(2) .
S19 C129 1.75(2) .
S19 S20 2.390(14) .
S20 C131 1.739(19) .
S21A S21B 1.541(15) .
S21A S21A 1.65(2) 7_565
S21A C135 1.78(2) .
S21A S21B 2.012(14) 7_565
S21B S21B 1.013(17) 7_565
S21B C135 1.96(2) .
S21B S21A 2.012(14) 7_565
S22A S22B 1.592(15) .
S22A S22A 1.60(2) 7_565
S22A C125 1.78(3) .
S22A S22B 2.049(14) 7_565
S22B S22B 1.040(18) 7_565
S22B C125 1.97(3) .
S22B S22A 2.049(14) 7_565
C1 O1 1.32(2) .
C1 C2 1.34(2) .
C1 C6 1.41(2) .
C2 C3 1.37(2) .
C3 C4 1.40(3) .
C3 H3 0.9500 .
C4 C5 1.36(3) .
C4 C73 1.60(4) .
C5 C6 1.41(2) .
C5 H5 0.9500 .
C7 O2 1.29(2) .
C7 C8 1.40(2) .
C7 C12 1.41(2) .
C8 C9 1.38(2) .
C9 C10 1.38(2) .
C9 H9 0.9500 .
C10 C11 1.36(2) .
C10 C74 1.51(3) .
C11 C12 1.41(2) .
C11 H11 0.9500 .
C13 O3 1.354(19) .
C13 C18 1.39(2) .
C13 C14 1.41(2) .
C14 C15 1.37(2) .
C15 C16 1.35(2) .
C15 H15 0.9500 .
C16 C17 1.40(2) .
C16 C75 1.54(3) .
C17 C18 1.37(2) .
C17 H17 0.9500 .
C19 O4 1.30(2) .
C19 C20 1.41(2) .
C19 C24 1.42(2) .
C20 C21 1.42(2) .
C21 C22 1.35(2) .
C21 H21 0.9500 .
C22 C23 1.37(2) .
C22 C76 1.54(3) .
C23 C24 1.41(2) .
C23 H23 0.9500 .
C25 O5 1.322(19) .
C25 C30 1.38(2) .
C25 C26 1.41(2) .
C26 C27 1.33(2) .
C27 C28 1.41(3) .
C27 H27 0.9500 .
C28 C29 1.39(2) .
C28 C77 1.61(3) .
C29 C30 1.38(2) .
C29 H29 0.9500 .
C31 O6 1.32(2) .
C31 C36 1.38(3) .
C31 C32 1.47(3) .
C32 C33 1.39(3) .
C33 C34 1.35(3) .
C33 H33 0.9500 .
C34 C35 1.41(3) .
C34 C78 1.55(3) .
C35 C36 1.37(3) .
C35 H35 0.9500 .
C37 O7 1.36(2) .
C37 C42 1.38(3) .
C37 C38 1.38(3) .
C38 C39 1.43(3) .
C39 C40 1.36(3) .
C39 H39 0.9500 .
C40 C41 1.48(3) .
C40 C79 1.524(10) .
C41 C42 1.39(3) .
C41 H41 0.9500 .
C43 O8 1.38(2) .
C43 C48 1.39(3) .
C43 C44 1.39(2) .
C44 C45 1.38(2) .
C45 C46 1.37(3) .
C45 H45 0.9500 .
C46 C47 1.38(3) .
C46 C80 1.59(4) .
C47 C48 1.40(3) .
C47 H47 0.9500 .
C49 O9 1.32(2) .
C49 C54 1.36(3) .
C49 C50 1.41(3) .
C50 C51 1.42(3) .
C51 C52 1.43(3) .
C51 H51 0.9500 .
C52 C53 1.36(3) .
C52 C81 1.59(4) .
C53 C54 1.42(3) .
C53 H53 0.9500 .
C55 O10 1.282(19) .
C55 C56 1.41(2) .
C55 C60 1.43(2) .
C56 C57 1.41(3) .
C57 C58 1.33(3) .
C57 H57 0.9500 .
C58 C59 1.44(3) .
C58 C82 1.77(4) .
C59 C60 1.41(3) .
C59 H59 0.9500 .
C61 O11 1.306(18) .
C61 C66 1.39(2) .
C61 C62 1.39(3) .
C62 C63 1.40(3) .
C63 C64 1.39(3) .
C63 H63 0.9500 .
C64 C65 1.40(3) .
C64 C83 1.520(10) .
C65 C66 1.44(3) .
C65 H65 0.9500 .
C67 O12 1.30(2) .
C67 C72 1.39(2) .
C67 C68 1.42(2) .
C68 C69 1.38(2) .
C69 C70 1.39(3) .
C69 H69 0.9500 .
C70 C71 1.41(3) .
C70 C84 1.56(3) .
C71 C72 1.39(2) .
C71 H71 0.9500 .
C73 C87 1.37(4) .
C73 C85 1.48(4) .
C73 C86 1.52(4) .
C74 C88 1.51(3) .
C74 C89 1.55(3) .
C74 C90 1.58(3) .
C75 C93 1.43(3) .
C75 C91 1.52(3) .
C75 C92 1.56(3) .
C76 C94 1.49(3) .
C76 C96 1.55(3) .
C76 C95 1.58(3) .
C77 C98 1.48(3) .
C77 C97 1.52(3) .
C77 C99 1.53(3) .
C78 C100 1.38(3) .
C78 C102 1.40(3) .
C78 C101 1.60(4) .
C79 C104 1.508(10) .
C79 C105 1.514(10) .
C79 C103 1.523(10) .
C80 C108 1.39(4) .
C80 C107 1.42(4) .
C80 C106 1.52(4) .
C81 C111 1.44(5) .
C81 C110 1.493(10) .
C81 C109 1.53(5) .
C82 C112 1.497(10) .
C82 C113 1.502(10) .
C82 C114 1.505(10) .
C83 C117 1.511(10) .
C83 C115 1.514(10) .
C83 C116 1.517(10) .
C84 C118 1.51(3) .
C84 C119 1.53(3) .
C84 C120 1.63(3) .
C85 H85A 0.9800 .
C85 H85B 0.9800 .
C85 H85C 0.9800 .
C86 H86A 0.9800 .
C86 H86B 0.9800 .
C86 H86C 0.9800 .
C87 H87A 0.9800 .
C87 H87B 0.9800 .
C87 H87C 0.9800 .
C88 H88A 0.9800 .
C88 H88B 0.9800 .
C88 H88C 0.9800 .
C89 H89A 0.9800 .
C89 H89B 0.9800 .
C89 H89C 0.9800 .
C90 H90A 0.9800 .
C90 H90B 0.9800 .
C90 H90C 0.9800 .
C91 H91A 0.9800 .
C91 H91B 0.9800 .
C91 H91C 0.9800 .
C92 H92A 0.9800 .
C92 H92B 0.9800 .
C92 H92C 0.9800 .
C93 H93A 0.9800 .
C93 H93B 0.9800 .
C93 H93C 0.9800 .
C94 H94A 0.9800 .
C94 H94B 0.9800 .
C94 H94C 0.9800 .
C95 H95A 0.9800 .
C95 H95B 0.9800 .
C95 H95C 0.9800 .
C96 H96A 0.9800 .
C96 H96B 0.9800 .
C96 H96C 0.9800 .
C97 H97A 0.9800 .
C97 H97B 0.9800 .
C97 H97C 0.9800 .
C98 H98A 0.9800 .
C98 H98B 0.9800 .
C98 H98C 0.9800 .
C99 H99A 0.9800 .
C99 H99B 0.9800 .
C99 H99C 0.9800 .
C100 H10A 0.9800 .
C100 H10B 0.9800 .
C100 H10C 0.9800 .
C101 H12A 0.9800 .
C101 H12B 0.9800 .
C101 H12C 0.9800 .
C102 H13A 0.9800 .
C102 H13B 0.9800 .
C102 H13C 0.9800 .
C103 H14A 0.9800 .
C103 H14B 0.9800 .
C103 H14C 0.9800 .
C104 H16A 0.9800 .
C104 H16B 0.9800 .
C104 H16C 0.9800 .
C105 H18A 0.9800 .
C105 H18B 0.9800 .
C105 H18C 0.9800 .
C106 H19A 0.9800 .
C106 H19B 0.9800 .
C106 H19C 0.9800 .
C107 H20A 0.9800 .
C107 H20B 0.9800 .
C107 H20C 0.9800 .
C108 H22A 0.9800 .
C108 H22B 0.9800 .
C108 H22C 0.9800 .
C109 H24A 0.9800 .
C109 H24B 0.9800 .
C109 H24C 0.9800 .
C110 H25A 0.9800 .
C110 H25B 0.9800 .
C110 H25C 0.9800 .
C111 H26A 0.9800 .
C111 H26B 0.9800 .
C111 H26C 0.9800 .
C112 H28A 0.9800 .
C112 H28B 0.9800 .
C112 H28C 0.9800 .
C113 H30A 0.9800 .
C113 H30B 0.9800 .
C113 H30C 0.9800 .
C114 H31A 0.9800 .
C114 H31B 0.9800 .
C114 H31C 0.9800 .
C115 H32A 0.9800 .
C115 H32B 0.9800 .
C115 H32C 0.9800 .
C116 H34A 0.9800 .
C116 H34B 0.9800 .
C116 H34C 0.9800 .
C117 H36A 0.9800 .
C117 H36B 0.9800 .
C117 H36C 0.9800 .
C118 H37A 0.9800 .
C118 H37B 0.9800 .
C118 H37C 0.9800 .
C119 H38A 0.9800 .
C119 H38B 0.9800 .
C119 H38C 0.9800 .
C120 H40A 0.9800 .
C120 H40B 0.9800 .
C120 H40C 0.9800 .
C121 N2 1.32(2) .
C121 N3 1.34(2) .
C122 N1 1.34(2) .
C122 N3 1.40(2) .
C122 H122 0.9500 .
C123 N5 1.29(2) .
C123 N6 1.39(2) .
C124 N4 1.307(19) .
C124 N6 1.36(2) .
C124 H124 0.9500 .
C125 N9 1.30(3) .
C125 N8 1.33(3) .
C126 N7 1.33(2) .
C126 N9 1.35(2) .
C126 H126 0.9500 .
C127 N11 1.318(18) .
C127 N12 1.32(2) .
C128 N10 1.32(2) .
C128 N12 1.33(2) .
C128 H128 0.9500 .
C129 N14 1.34(2) .
C129 N15 1.37(2) .
C130 N13 1.296(19) .
C130 N15 1.298(19) .
C130 H130 0.9500 .
C131 N17 1.310(19) .
C131 N18 1.36(2) .
C132 N16 1.300(19) .
C132 N18 1.341(19) .
C132 H132 0.9500 .
C133 N20 1.31(2) .
C133 N21 1.41(2) .
C134 N19 1.30(2) .
C134 N21 1.42(2) .
C134 H134 0.9500 .
C135 N23 1.31(2) .
C135 N24 1.33(3) .
C136 N22 1.29(3) .
C136 N24 1.35(3) .
C136 H136 0.9500 .
C137 O14 1.35(2) .
C137 H42A 0.9800 .
C137 H42B 0.9800 .
C137 H42C 0.9800 .
N1 N2 1.384(18) .
N4 N5 1.350(16) .
N7 N8 1.40(2) .
N10 N11 1.318(16) .
N13 N14 1.347(16) .
N16 N17 1.375(16) .
N19 N20 1.352(18) .
N22 N23 1.36(2) .
O15 S23 1.490(17) .
O16 S23 1.467(11) .
S23 O16 1.467(11) 7_565

loop_
_platon_squeeze_void_nr
_platon_squeeze_void_average_x
_platon_squeeze_void_average_y
_platon_squeeze_void_average_z
_platon_squeeze_void_volume
_platon_squeeze_void_count_electrons
_platon_squeeze_void_content
1 0.029 0.049 0.407 92 41 ' '
2 0.014 0.250 0.750 5772 2235 ' '
3 0.029 0.451 0.407 92 44 ' '
4 -0.029 0.549 0.593 92 41 ' '
5 -0.015 0.750 0.250 5772 2225 ' '
6 -0.029 0.951 0.593 92 44 ' '
7 0.045 0.133 0.845 9 1 ' '
8 0.045 0.367 0.845 9 0 ' '
9 0.471 0.549 0.907 92 43 ' '
10 0.471 0.951 0.907 92 46 ' '
11 0.455 0.633 0.345 9 0 ' '
12 0.455 0.867 0.345 9 0 ' '
13 0.529 0.049 0.093 92 38 ' '
14 0.529 0.451 0.093 93 42 ' '
15 0.545 0.133 0.655 9 1 ' '
16 0.545 0.367 0.655 9 0 ' '
17 0.955 0.633 0.155 9 1 ' '
18 0.955 0.867 0.155 9 0 ' '
